data_4117572
loop_
_publ_author_name
'Tatsuhiko Honda'
'Takahiko Kojima'
'Shunichi Fukuzumi'

_publ_section_title
;
 Proton-Coupled Electron-Transfer Reduction of Dioxygen Catalyzed by a
 Saddle-Distorted Cobalt Phthalocyanine
;
_journal_name_full 'Journal of the American Chemical Society'
_journal_page_first 4196
_journal_page_last 4206
_journal_paper_doi 10.1021/ja209978q
_journal_volume 134
_journal_year 2012
_chemical_formula_moiety 'C82 H52 Cl4 Co N8 '
_chemical_formula_sum 'C82 H52 Cl4 Co N8'
_chemical_formula_weight 1350.11
_space_group_IT_number 2
_symmetry_cell_setting triclinic
_symmetry_Int_Tables_number 2
_symmetry_space_group_name_Hall '-P 1'
_symmetry_space_group_name_H-M 'P -1'
_cell_angle_alpha 102.894(3)
_cell_angle_beta 96.042(3)
_cell_angle_gamma 100.331(3)
_cell_formula_units_Z 2
_cell_length_a 12.050(2)
_cell_length_b 15.207(3)
_cell_length_c 17.854(4)
_cell_measurement_reflns_used 8519
_cell_measurement_temperature 123.1
_cell_measurement_theta_max 26.4
_cell_measurement_theta_min 3.0
_cell_volume 3101.2(11)
_computing_cell_refinement CrystalClear
_computing_data_collection CrystalClear
_computing_data_reduction CrystalStructure
_computing_publication_material 'CrystalStructure 3.8'
_computing_structure_refinement SHELXL
_computing_structure_solution SIR97
_diffrn_ambient_temperature 123
_diffrn_detector_area_resol_mean 7.31
_diffrn_measured_fraction_theta_full 0.944
_diffrn_measured_fraction_theta_max 0.944
_diffrn_measurement_device_type 'Rigaku Mercury'
_diffrn_measurement_method \w
_diffrn_radiation_type 'Mo K\a'
_diffrn_radiation_wavelength 0.71070
_diffrn_reflns_av_R_equivalents 0.046
_diffrn_reflns_limit_h_max 15
_diffrn_reflns_limit_h_min -15
_diffrn_reflns_limit_k_max 18
_diffrn_reflns_limit_k_min -19
_diffrn_reflns_limit_l_max 22
_diffrn_reflns_limit_l_min -15
_diffrn_reflns_number 21973
_diffrn_reflns_theta_full 26.37
_diffrn_reflns_theta_max 26.37
_exptl_absorpt_coefficient_mu 0.506
_exptl_absorpt_correction_type none
_exptl_crystal_colour green
_exptl_crystal_density_diffrn 1.446
_exptl_crystal_description block
_exptl_crystal_F_000 1390.00
_exptl_crystal_size_max 0.40
_exptl_crystal_size_mid 0.20
_exptl_crystal_size_min 0.20
_refine_diff_density_max 1.69
_refine_diff_density_min -1.11
_refine_ls_extinction_method none
_refine_ls_goodness_of_fit_ref 1.068
_refine_ls_hydrogen_treatment refall
_refine_ls_number_parameters 850
_refine_ls_number_reflns 11960
_refine_ls_R_factor_gt 0.0735
_refine_ls_shift/su_max 0.0030
_refine_ls_structure_factor_coef Fsqd
_refine_ls_weighting_details 'w = 1/[\s^2^(Fo^2^)+(0.1011P)^2^+6.8598P] where P=(Fo^2^+2Fc^2^)/3'
_refine_ls_weighting_scheme calc
_refine_ls_wR_factor_ref 0.2006
_reflns_number_gt 10390
_reflns_number_total 11960
_reflns_threshold_expression F^2^>2.0\s(F^2^)
_cod_data_source_file ja209978q_si_002.cif
_cod_data_source_block '__100202-3'
_cod_original_cell_volume 3101.3(11)
_cod_original_formula_sum 'C82 H52 Cl4 Co N8 '
_cod_database_code 4117572

loop_
_symmetry_equiv_pos_site_id
_symmetry_equiv_pos_as_xyz
1 +X,+Y,+Z
2 -X,-Y,-Z

loop_
_atom_site_label
_atom_site_type_symbol
_atom_site_fract_x
_atom_site_fract_y
_atom_site_fract_z
_atom_site_U_iso_or_equiv
_atom_site_adp_type
_atom_site_occupancy
_atom_site_symmetry_multiplicity
_atom_site_calc_flag
_atom_site_refinement_flags
Co(1) Co 0.76032(4) 0.38492(3) 0.86342(2) 0.01550(14) Uani 1.00 1 d .
Cl(1) Cl 0.46788(14) 0.03844(11) 0.58965(9) 0.0666(4) Uani 1.00 1 d .
Cl(2) Cl 0.34951(14) 0.19005(11) 0.60500(9) 0.0662(4) Uani 1.00 1 d .
Cl(3) Cl 0.3488(11) 0.2980(8) 0.4434(7) 0.453(6) Uiso 1.00 1 d .
Cl(4) Cl 0.4568(11) 0.4575(9) 0.4759(8) 0.270(5) Uiso 0.50 1 d P
Cl(5) Cl 0.503(2) 0.3631(19) 0.3789(16) 0.511(15) Uiso 0.50 1 d P
N(1) N 0.8147(2) 0.31263(19) 0.68485(16) 0.0172(5) Uani 1.00 1 d .
N(2) N 0.8286(2) 0.44313(19) 0.79218(16) 0.0177(5) Uani 1.00 1 d .
N(3) N 0.9004(2) 0.59694(19) 0.87138(16) 0.0170(5) Uani 1.00 1 d .
N(4) N 0.8085(2) 0.49468(19) 0.94206(16) 0.0160(5) Uani 1.00 1 d .
N(5) N 0.7044(2) 0.45610(19) 1.04253(15) 0.0166(5) Uani 1.00 1 d .
N(6) N 0.6677(2) 0.33246(19) 0.92795(16) 0.0166(5) Uani 1.00 1 d .
N(7) N 0.6007(2) 0.17891(19) 0.84795(16) 0.0171(5) Uani 1.00 1 d .
N(8) N 0.7324(2) 0.26922(19) 0.79058(16) 0.0163(5) Uani 1.00 1 d .
C(1) C 0.8243(2) 0.4022(2) 0.71502(19) 0.0176(6) Uani 1.00 1 d .
C(2) C 0.8443(2) 0.4712(2) 0.6719(2) 0.0189(6) Uani 1.00 1 d .
C(3) C 0.8379(3) 0.4628(2) 0.5914(2) 0.0218(7) Uani 1.00 1 d .
C(4) C 0.8741(3) 0.5446(2) 0.5699(2) 0.0265(8) Uani 1.00 1 d .
C(5) C 0.9048(3) 0.6296(2) 0.6237(2) 0.0261(7) Uani 1.00 1 d .
C(6) C 0.9002(2) 0.6407(2) 0.7029(2) 0.0200(6) Uani 1.00 1 d .
C(7) C 0.8730(2) 0.5578(2) 0.72710(19) 0.0175(6) Uani 1.00 1 d .
C(8) C 0.8657(2) 0.5369(2) 0.80289(19) 0.0174(6) Uani 1.00 1 d .
C(9) C 0.8813(2) 0.5735(2) 0.93674(19) 0.0167(6) Uani 1.00 1 d .
C(10) C 0.9225(2) 0.6329(2) 1.01479(19) 0.0182(6) Uani 1.00 1 d .
C(11) C 0.9969(2) 0.7194(2) 1.0416(2) 0.0191(6) Uani 1.00 1 d .
C(12) C 1.0082(3) 0.7598(2) 1.1211(2) 0.0220(7) Uani 1.00 1 d .
C(13) C 0.9547(3) 0.7152(2) 1.1713(2) 0.0232(7) Uani 1.00 1 d .
C(14) C 0.8858(2) 0.6273(2) 1.1468(2) 0.0193(6) Uani 1.00 1 d .
C(15) C 0.8668(2) 0.5888(2) 1.06618(19) 0.0170(6) Uani 1.00 1 d .
C(16) C 0.7904(2) 0.5052(2) 1.01832(19) 0.0169(6) Uani 1.00 1 d .
C(17) C 0.6401(2) 0.3803(2) 0.99542(18) 0.0163(6) Uani 1.00 1 d .
C(18) C 0.5279(2) 0.3336(2) 1.00807(19) 0.0176(6) Uani 1.00 1 d .
C(19) C 0.4534(2) 0.3589(2) 1.06050(19) 0.0188(6) Uani 1.00 1 d .
C(20) C 0.3437(3) 0.3031(2) 1.0446(2) 0.0219(7) Uani 1.00 1 d .
C(21) C 0.3085(3) 0.2280(2) 0.9803(2) 0.0226(7) Uani 1.00 1 d .
C(22) C 0.3827(2) 0.2014(2) 0.9289(2) 0.0193(6) Uani 1.00 1 d .
C(23) C 0.4945(2) 0.2538(2) 0.94591(19) 0.0178(6) Uani 1.00 1 d .
C(24) C 0.5886(2) 0.2514(2) 0.90129(19) 0.0158(6) Uani 1.00 1 d .
C(25) C 0.6801(2) 0.1875(2) 0.80252(19) 0.0169(6) Uani 1.00 1 d .
C(26) C 0.7120(2) 0.1113(2) 0.74889(19) 0.0182(6) Uani 1.00 1 d .
C(27) C 0.6896(3) 0.0160(2) 0.7434(2) 0.0204(7) Uani 1.00 1 d .
C(28) C 0.7319(3) -0.0365(2) 0.6826(2) 0.0266(8) Uani 1.00 1 d .
C(29) C 0.7916(3) 0.0021(2) 0.6319(2) 0.0265(8) Uani 1.00 1 d .
C(30) C 0.8166(3) 0.0967(2) 0.6370(2) 0.0206(7) Uani 1.00 1 d .
C(31) C 0.7747(2) 0.1512(2) 0.69783(19) 0.0181(6) Uani 1.00 1 d .
C(32) C 0.7807(2) 0.2504(2) 0.72347(18) 0.0167(6) Uani 1.00 1 d .
C(33) C 0.7859(3) 0.3756(2) 0.5326(2) 0.0229(7) Uani 1.00 1 d .
C(34) C 0.6831(3) 0.3221(2) 0.5400(2) 0.0287(8) Uani 1.00 1 d .
C(35) C 0.6325(3) 0.2409(3) 0.4846(2) 0.0355(9) Uani 1.00 1 d .
C(36) C 0.6827(3) 0.2127(3) 0.4203(2) 0.0389(10) Uani 1.00 1 d .
C(37) C 0.7840(4) 0.2670(3) 0.4112(2) 0.0406(10) Uani 1.00 1 d .
C(38) C 0.8351(3) 0.3470(3) 0.4666(2) 0.0319(8) Uani 1.00 1 d .
C(39) C 0.9098(3) 0.7345(2) 0.7523(2) 0.0210(7) Uani 1.00 1 d .
C(40) C 0.8312(3) 0.7515(2) 0.8032(2) 0.0230(7) Uani 1.00 1 d .
C(41) C 0.8280(3) 0.8401(2) 0.8421(2) 0.0268(7) Uani 1.00 1 d .
C(42) C 0.9038(3) 0.9147(2) 0.8313(2) 0.0297(8) Uani 1.00 1 d .
C(43) C 0.9830(3) 0.8998(2) 0.7820(2) 0.0324(9) Uani 1.00 1 d .
C(44) C 0.9859(3) 0.8103(2) 0.7428(2) 0.0285(8) Uani 1.00 1 d .
C(45) C 1.0677(2) 0.7656(2) 0.9928(2) 0.0208(7) Uani 1.00 1 d .
C(46) C 1.1417(3) 0.7197(2) 0.9517(2) 0.0230(7) Uani 1.00 1 d .
C(47) C 1.2158(3) 0.7645(3) 0.9116(2) 0.0325(8) Uani 1.00 1 d .
C(48) C 1.2163(3) 0.8551(3) 0.9106(2) 0.0391(10) Uani 1.00 1 d .
C(49) C 1.1430(3) 0.9011(3) 0.9501(2) 0.0371(9) Uani 1.00 1 d .
C(50) C 1.0692(3) 0.8574(2) 0.9914(2) 0.0283(8) Uani 1.00 1 d .
C(51) C 0.8416(2) 0.5775(2) 1.20408(19) 0.0194(6) Uani 1.00 1 d .
C(52) C 0.8604(3) 0.4894(2) 1.2029(2) 0.0254(7) Uani 1.00 1 d .
C(53) C 0.8255(3) 0.4442(3) 1.2583(2) 0.0326(8) Uani 1.00 1 d .
C(54) C 0.7684(3) 0.4864(3) 1.3156(2) 0.0319(8) Uani 1.00 1 d .
C(55) C 0.7493(3) 0.5733(3) 1.3175(2) 0.0302(8) Uani 1.00 1 d .
C(56) C 0.7869(3) 0.6194(2) 1.2631(2) 0.0250(7) Uani 1.00 1 d .
C(57) C 0.4745(2) 0.4406(2) 1.1282(2) 0.0193(6) Uani 1.00 1 d .
C(58) C 0.5165(3) 0.5309(2) 1.1237(2) 0.0230(7) Uani 1.00 1 d .
C(59) C 0.5177(3) 0.6048(2) 1.1858(2) 0.0268(8) Uani 1.00 1 d .
C(60) C 0.4776(3) 0.5901(2) 1.2529(2) 0.0303(8) Uani 1.00 1 d .
C(61) C 0.4400(3) 0.5014(3) 1.2595(2) 0.0321(8) Uani 1.00 1 d .
C(62) C 0.4392(3) 0.4271(2) 1.1983(2) 0.0248(7) Uani 1.00 1 d .
C(63) C 0.3355(2) 0.1291(2) 0.8555(2) 0.0194(6) Uani 1.00 1 d .
C(64) C 0.3725(3) 0.0464(2) 0.8349(2) 0.0222(7) Uani 1.00 1 d .
C(65) C 0.3240(3) -0.0169(2) 0.7654(2) 0.0263(7) Uani 1.00 1 d .
C(66) C 0.2412(3) 0.0014(2) 0.7149(2) 0.0287(8) Uani 1.00 1 d .
C(67) C 0.2039(3) 0.0834(2) 0.7347(2) 0.0302(8) Uani 1.00 1 d .
C(68) C 0.2503(3) 0.1464(2) 0.8051(2) 0.0257(7) Uani 1.00 1 d .
C(69) C 0.6316(3) -0.0310(2) 0.7978(2) 0.0211(7) Uani 1.00 1 d .
C(70) C 0.6547(3) 0.0042(2) 0.8778(2) 0.0222(7) Uani 1.00 1 d .
C(71) C 0.6037(3) -0.0444(2) 0.9273(2) 0.0260(7) Uani 1.00 1 d .
C(72) C 0.5295(3) -0.1286(2) 0.8969(2) 0.0292(8) Uani 1.00 1 d .
C(73) C 0.5068(3) -0.1652(2) 0.8174(2) 0.0293(8) Uani 1.00 1 d .
C(74) C 0.5581(3) -0.1172(2) 0.7681(2) 0.0262(7) Uani 1.00 1 d .
C(75) C 0.8898(3) 0.1287(2) 0.5815(2) 0.0216(7) Uani 1.00 1 d .
C(76) C 0.9751(3) 0.2093(2) 0.6026(2) 0.0231(7) Uani 1.00 1 d .
C(77) C 1.0511(3) 0.2300(2) 0.5522(2) 0.0269(7) Uani 1.00 1 d .
C(78) C 1.0444(3) 0.1703(2) 0.4806(2) 0.0254(7) Uani 1.00 1 d .
C(79) C 0.9599(3) 0.0916(2) 0.4583(2) 0.0257(7) Uani 1.00 1 d .
C(80) C 0.8823(3) 0.0715(2) 0.5071(2) 0.0246(7) Uani 1.00 1 d .
C(81) C 0.4563(4) 0.1451(3) 0.6483(2) 0.0438(11) Uani 1.00 1 d .
C(82) C 0.3963(8) 0.3834(6) 0.4948(5) 0.040(2) Uiso 0.50 1 d P
C(83) C 0.3815(12) 0.3191(10) 0.3698(8) 0.072(3) Uiso 0.50 1 d P
H(4) H 0.8781 0.5421 0.5166 0.032 Uiso 1.00 1 c R
H(5) H 0.9301 0.6829 0.6056 0.031 Uiso 1.00 1 c R
H(12) H 1.0541 0.8200 1.1414 0.026 Uiso 1.00 1 c R
H(13) H 0.9657 0.7459 1.2249 0.028 Uiso 1.00 1 c R
H(20) H 0.2909 0.3171 1.0792 0.026 Uiso 1.00 1 c R
H(21) H 0.2320 0.1940 0.9713 0.027 Uiso 1.00 1 c R
H(28) H 0.7191 -0.1015 0.6758 0.032 Uiso 1.00 1 c R
H(29) H 0.8171 -0.0378 0.5914 0.032 Uiso 1.00 1 c R
H(34) H 0.6468 0.3413 0.5837 0.034 Uiso 1.00 1 c R
H(35) H 0.5630 0.2048 0.4912 0.043 Uiso 1.00 1 c R
H(36) H 0.6487 0.1569 0.3827 0.047 Uiso 1.00 1 c R
H(37) H 0.8183 0.2487 0.3663 0.049 Uiso 1.00 1 c R
H(38) H 0.9046 0.3830 0.4597 0.038 Uiso 1.00 1 c R
H(40) H 0.7789 0.7010 0.8112 0.028 Uiso 1.00 1 c R
H(41) H 0.7737 0.8499 0.8764 0.032 Uiso 1.00 1 c R
H(42) H 0.9012 0.9758 0.8577 0.036 Uiso 1.00 1 c R
H(43) H 1.0357 0.9506 0.7748 0.039 Uiso 1.00 1 c R
H(44) H 1.0408 0.8008 0.7089 0.034 Uiso 1.00 1 c R
H(46) H 1.1410 0.6570 0.9512 0.028 Uiso 1.00 1 c R
H(47) H 1.2667 0.7329 0.8847 0.039 Uiso 1.00 1 c R
H(48) H 1.2671 0.8857 0.8828 0.047 Uiso 1.00 1 c R
H(49) H 1.1430 0.9633 0.9489 0.045 Uiso 1.00 1 c R
H(50) H 1.0194 0.8899 1.0188 0.034 Uiso 1.00 1 c R
H(52) H 0.8979 0.4599 1.1633 0.030 Uiso 1.00 1 c R
H(53) H 0.8403 0.3847 1.2573 0.039 Uiso 1.00 1 c R
H(54) H 0.7428 0.4553 1.3532 0.038 Uiso 1.00 1 c R
H(55) H 0.7100 0.6020 1.3563 0.036 Uiso 1.00 1 c R
H(56) H 0.7754 0.6802 1.2660 0.030 Uiso 1.00 1 c R
H(58) H 0.5442 0.5416 1.0780 0.028 Uiso 1.00 1 c R
H(59) H 0.5462 0.6659 1.1823 0.032 Uiso 1.00 1 c R
H(60) H 0.4761 0.6411 1.2944 0.036 Uiso 1.00 1 c R
H(61) H 0.4147 0.4913 1.3061 0.039 Uiso 1.00 1 c R
H(62) H 0.4144 0.3661 1.2036 0.030 Uiso 1.00 1 c R
H(64) H 0.4307 0.0335 0.8685 0.027 Uiso 1.00 1 c R
H(65) H 0.3481 -0.0738 0.7523 0.032 Uiso 1.00 1 c R
H(66) H 0.2100 -0.0420 0.6669 0.034 Uiso 1.00 1 c R
H(67) H 0.1468 0.0965 0.7004 0.036 Uiso 1.00 1 c R
H(68) H 0.2236 0.2021 0.8190 0.031 Uiso 1.00 1 c R
H(70) H 0.7058 0.0619 0.8991 0.027 Uiso 1.00 1 c R
H(71) H 0.6199 -0.0195 0.9820 0.031 Uiso 1.00 1 c R
H(72) H 0.4943 -0.1614 0.9306 0.035 Uiso 1.00 1 c R
H(73) H 0.4560 -0.2231 0.7965 0.035 Uiso 1.00 1 c R
H(74) H 0.5430 -0.1433 0.7136 0.031 Uiso 1.00 1 c R
H(76) H 0.9812 0.2506 0.6520 0.028 Uiso 1.00 1 c R
H(77) H 1.1078 0.2854 0.5673 0.032 Uiso 1.00 1 c R
H(78) H 1.0977 0.1834 0.4469 0.030 Uiso 1.00 1 c R
H(79) H 0.9547 0.0506 0.4088 0.031 Uiso 1.00 1 c R
H(80) H 0.8229 0.0179 0.4898 0.030 Uiso 1.00 1 c R
H(81A) H 0.4386 0.1369 0.6995 0.053 Uiso 1.00 1 c R
H(81B) H 0.5303 0.1894 0.6570 0.053 Uiso 1.00 1 c R
H(82A) H 0.3324 0.4049 0.5187 0.048 Uiso 0.50 1 c R
H(82B) H 0.4466 0.3706 0.5368 0.048 Uiso 0.50 1 c R
H(83A) H 0.3654 0.2612 0.3283 0.086 Uiso 0.50 1 c R
H(83B) H 0.3343 0.3606 0.3536 0.086 Uiso 0.50 1 c R

loop_
_atom_site_aniso_label
_atom_site_aniso_U_11
_atom_site_aniso_U_22
_atom_site_aniso_U_33
_atom_site_aniso_U_12
_atom_site_aniso_U_13
_atom_site_aniso_U_23
Co(1) 0.0168(2) 0.0149(2) 0.0144(2) 0.00341(18) 0.00453(17) 0.00188(17)
Cl(1) 0.0731(9) 0.0599(8) 0.0634(8) 0.0226(7) 0.0123(7) 0.0004(7)
Cl(2) 0.0699(9) 0.0608(8) 0.0683(9) 0.0215(7) -0.0031(7) 0.0167(7)
N(1) 0.0171(13) 0.0190(14) 0.0151(13) 0.0043(11) 0.0037(10) 0.0029(10)
N(2) 0.0190(14) 0.0151(13) 0.0176(13) 0.0037(11) 0.0025(10) 0.0008(10)
N(3) 0.0166(13) 0.0146(13) 0.0192(13) 0.0032(11) 0.0047(10) 0.0019(10)
N(4) 0.0169(13) 0.0170(13) 0.0155(13) 0.0042(11) 0.0053(10) 0.0050(10)
N(5) 0.0175(13) 0.0178(14) 0.0150(13) 0.0049(11) 0.0041(10) 0.0034(10)
N(6) 0.0170(13) 0.0143(13) 0.0176(13) 0.0031(11) 0.0021(10) 0.0025(10)
N(7) 0.0175(13) 0.0153(13) 0.0185(13) 0.0041(11) 0.0040(10) 0.0031(10)
N(8) 0.0153(13) 0.0175(13) 0.0166(13) 0.0047(11) 0.0032(10) 0.0039(10)
C(1) 0.0174(15) 0.0200(16) 0.0158(15) 0.0048(13) 0.0042(12) 0.0039(12)
C(2) 0.0204(16) 0.0198(16) 0.0186(16) 0.0065(13) 0.0054(13) 0.0064(13)
C(3) 0.0262(18) 0.0251(18) 0.0175(16) 0.0101(15) 0.0073(13) 0.0062(13)
C(4) 0.035(2) 0.0282(19) 0.0212(17) 0.0121(16) 0.0115(15) 0.0096(15)
C(5) 0.035(2) 0.0243(18) 0.0268(18) 0.0112(16) 0.0141(15) 0.0134(15)
C(6) 0.0197(16) 0.0201(17) 0.0224(16) 0.0057(14) 0.0076(13) 0.0065(13)
C(7) 0.0171(16) 0.0174(16) 0.0186(16) 0.0032(13) 0.0058(12) 0.0043(13)
C(8) 0.0153(15) 0.0177(16) 0.0201(16) 0.0034(13) 0.0052(12) 0.0055(13)
C(9) 0.0147(15) 0.0159(15) 0.0180(15) 0.0031(12) 0.0028(12) 0.0011(12)
C(10) 0.0181(16) 0.0186(16) 0.0181(16) 0.0067(13) 0.0037(12) 0.0023(13)
C(11) 0.0156(16) 0.0190(16) 0.0226(17) 0.0063(13) 0.0030(13) 0.0024(13)
C(12) 0.0195(17) 0.0208(17) 0.0218(17) 0.0026(14) 0.0005(13) -0.0001(13)
C(13) 0.0224(17) 0.0272(18) 0.0168(16) 0.0080(15) -0.0008(13) -0.0015(13)
C(14) 0.0152(15) 0.0235(17) 0.0187(16) 0.0065(13) 0.0022(12) 0.0021(13)
C(15) 0.0155(15) 0.0171(16) 0.0177(15) 0.0052(13) 0.0024(12) 0.0018(12)
C(16) 0.0184(15) 0.0170(16) 0.0159(15) 0.0062(13) 0.0043(12) 0.0028(12)
C(17) 0.0161(15) 0.0173(16) 0.0160(15) 0.0047(13) 0.0030(12) 0.0041(12)
C(18) 0.0173(15) 0.0181(16) 0.0187(15) 0.0059(13) 0.0036(12) 0.0054(12)
C(19) 0.0209(16) 0.0208(16) 0.0185(16) 0.0086(14) 0.0066(13) 0.0077(13)
C(20) 0.0190(17) 0.0248(18) 0.0234(17) 0.0057(14) 0.0079(13) 0.0059(14)
C(21) 0.0177(16) 0.0237(18) 0.0268(18) 0.0040(14) 0.0066(13) 0.0057(14)
C(22) 0.0197(16) 0.0197(16) 0.0215(16) 0.0063(13) 0.0058(13) 0.0084(13)
C(23) 0.0177(16) 0.0181(16) 0.0200(16) 0.0053(13) 0.0052(12) 0.0073(13)
C(24) 0.0144(15) 0.0144(15) 0.0197(15) 0.0035(12) 0.0019(12) 0.0061(12)
C(25) 0.0153(15) 0.0166(15) 0.0175(15) 0.0045(13) 0.0005(12) 0.0018(12)
C(26) 0.0170(15) 0.0177(16) 0.0196(16) 0.0063(13) 0.0016(12) 0.0021(13)
C(27) 0.0202(16) 0.0175(16) 0.0229(17) 0.0054(13) 0.0032(13) 0.0025(13)
C(28) 0.034(2) 0.0159(17) 0.0304(19) 0.0077(15) 0.0101(16) 0.0013(14)
C(29) 0.034(2) 0.0211(18) 0.0260(18) 0.0117(16) 0.0115(15) 0.0013(14)
C(30) 0.0211(17) 0.0221(17) 0.0190(16) 0.0078(14) 0.0054(13) 0.0021(13)
C(31) 0.0189(16) 0.0169(16) 0.0168(15) 0.0048(13) 0.0006(12) 0.0008(12)
C(32) 0.0155(15) 0.0185(16) 0.0154(15) 0.0050(13) 0.0017(12) 0.0023(12)
C(33) 0.0299(19) 0.0259(18) 0.0159(16) 0.0125(15) 0.0032(13) 0.0063(13)
C(34) 0.0289(19) 0.033(2) 0.0229(18) 0.0087(17) 0.0025(15) 0.0037(15)
C(35) 0.031(2) 0.037(2) 0.031(2) 0.0032(18) -0.0023(17) 0.0012(17)
C(36) 0.039(2) 0.037(2) 0.029(2) 0.009(2) -0.0051(17) -0.0107(17)
C(37) 0.045(2) 0.049(2) 0.025(2) 0.019(2) 0.0065(18) -0.0061(18)
C(38) 0.033(2) 0.037(2) 0.0260(19) 0.0113(18) 0.0080(16) 0.0037(16)
C(39) 0.0207(17) 0.0203(17) 0.0244(17) 0.0070(14) 0.0050(13) 0.0074(14)
C(40) 0.0219(17) 0.0210(17) 0.0269(18) 0.0049(14) 0.0041(14) 0.0069(14)
C(41) 0.0253(18) 0.0277(19) 0.0302(19) 0.0114(16) 0.0080(15) 0.0066(15)
C(42) 0.035(2) 0.0196(18) 0.035(2) 0.0098(16) 0.0036(16) 0.0039(15)
C(43) 0.029(2) 0.0202(18) 0.047(2) 0.0039(16) 0.0098(18) 0.0060(17)
C(44) 0.030(2) 0.0221(18) 0.036(2) 0.0052(16) 0.0143(16) 0.0084(16)
C(45) 0.0164(16) 0.0197(17) 0.0222(17) 0.0008(13) -0.0026(13) 0.0014(13)
C(46) 0.0187(16) 0.0232(18) 0.0245(17) 0.0034(14) 0.0014(13) 0.0025(14)
C(47) 0.0219(19) 0.042(2) 0.033(2) 0.0017(17) 0.0080(16) 0.0098(18)
C(48) 0.031(2) 0.049(2) 0.037(2) -0.005(2) 0.0042(18) 0.021(2)
C(49) 0.034(2) 0.027(2) 0.048(2) -0.0038(18) -0.0042(19) 0.0185(19)
C(50) 0.0245(19) 0.0217(18) 0.036(2) 0.0032(15) -0.0007(15) 0.0052(15)
C(51) 0.0170(16) 0.0243(17) 0.0146(15) 0.0034(14) 0.0004(12) 0.0019(13)
C(52) 0.0252(18) 0.0291(19) 0.0234(17) 0.0100(15) 0.0042(14) 0.0059(15)
C(53) 0.034(2) 0.031(2) 0.034(2) 0.0098(17) 0.0015(17) 0.0121(17)
C(54) 0.033(2) 0.040(2) 0.0246(19) 0.0052(18) 0.0036(16) 0.0141(17)
C(55) 0.030(2) 0.040(2) 0.0200(17) 0.0073(17) 0.0069(15) 0.0045(16)
C(56) 0.0279(19) 0.0278(19) 0.0174(16) 0.0061(15) 0.0037(14) 0.0011(14)
C(57) 0.0164(15) 0.0237(17) 0.0193(16) 0.0077(13) 0.0044(12) 0.0048(13)
C(58) 0.0213(17) 0.0248(18) 0.0239(17) 0.0086(14) 0.0028(14) 0.0053(14)
C(59) 0.0235(18) 0.0217(18) 0.033(2) 0.0076(15) -0.0025(15) 0.0035(15)
C(60) 0.028(2) 0.033(2) 0.0261(19) 0.0124(17) 0.0031(15) -0.0045(16)
C(61) 0.028(2) 0.044(2) 0.0239(19) 0.0086(18) 0.0090(15) 0.0034(17)
C(62) 0.0226(18) 0.0303(19) 0.0222(17) 0.0052(15) 0.0081(14) 0.0063(15)
C(63) 0.0162(16) 0.0214(17) 0.0211(16) 0.0023(13) 0.0054(13) 0.0069(13)
C(64) 0.0180(16) 0.0212(17) 0.0270(18) 0.0039(14) 0.0027(13) 0.0055(14)
C(65) 0.0260(19) 0.0215(18) 0.0306(19) 0.0064(15) 0.0076(15) 0.0019(15)
C(66) 0.0256(19) 0.029(2) 0.0243(18) 0.0018(16) -0.0034(15) -0.0022(15)
C(67) 0.0235(19) 0.031(2) 0.032(2) 0.0056(16) -0.0042(15) 0.0038(16)
C(68) 0.0232(18) 0.0224(18) 0.0313(19) 0.0058(15) 0.0014(15) 0.0064(15)
C(69) 0.0198(16) 0.0197(17) 0.0281(18) 0.0101(14) 0.0064(14) 0.0091(14)
C(70) 0.0223(17) 0.0195(17) 0.0272(18) 0.0091(14) 0.0061(14) 0.0057(14)
C(71) 0.0271(19) 0.031(2) 0.0259(18) 0.0140(16) 0.0075(15) 0.0117(15)
C(72) 0.0228(18) 0.029(2) 0.043(2) 0.0062(16) 0.0114(16) 0.0201(17)
C(73) 0.0244(19) 0.0216(18) 0.043(2) 0.0035(15) 0.0031(16) 0.0117(16)
C(74) 0.0266(18) 0.0228(18) 0.0310(19) 0.0095(15) 0.0053(15) 0.0061(15)
C(75) 0.0234(17) 0.0240(18) 0.0192(16) 0.0118(15) 0.0042(13) 0.0032(13)
C(76) 0.0250(18) 0.0268(18) 0.0175(16) 0.0091(15) 0.0030(13) 0.0027(14)
C(77) 0.0251(18) 0.029(2) 0.0270(18) 0.0065(16) 0.0057(15) 0.0074(15)
C(78) 0.0282(19) 0.034(2) 0.0208(17) 0.0152(16) 0.0100(14) 0.0107(15)
C(79) 0.0290(19) 0.032(2) 0.0172(16) 0.0127(16) 0.0058(14) 0.0013(14)
C(80) 0.0263(18) 0.0241(18) 0.0219(17) 0.0075(15) 0.0040(14) 0.0007(14)
C(81) 0.041(2) 0.043(2) 0.040(2) 0.008(2) -0.001(2) -0.000(2)

loop_
_atom_type_symbol
_atom_type_description
_atom_type_scat_dispersion_real
_atom_type_scat_dispersion_imag
_atom_type_scat_source
C C 0.003 0.002
;
International Tables for Crystallography
(1992, Vol. C, Tables 4.2.6.8 and 6.1.1.4)
;
H H 0.000 0.000
;
International Tables for Crystallography
(1992, Vol. C, Table 6.1.1.4)
;
Cl Cl 0.148 0.159
;
International Tables for Crystallography
(1992, Vol. C, Tables 4.2.6.8 and 6.1.1.4)
;
Co Co 0.349 0.972
;
International Tables for Crystallography
(1992, Vol. C, Tables 4.2.6.8 and 6.1.1.4)
;
N N 0.006 0.003
;
International Tables for Crystallography
(1992, Vol. C, Tables 4.2.6.8 and 6.1.1.4)
;

loop_
_geom_angle_atom_site_label_1
_geom_angle_atom_site_label_2
_geom_angle_atom_site_label_3
_geom_angle
_geom_angle_publ_flag
_geom_angle_site_symmetry_1
N(2) Co(1) N(4) 90.27(12) yes .
N(2) Co(1) N(6) 169.70(13) yes .
N(2) Co(1) N(8) 90.68(12) yes .
N(4) Co(1) N(6) 90.47(11) yes .
N(4) Co(1) N(8) 171.13(13) yes .
N(6) Co(1) N(8) 90.17(12) yes .
C(82) Cl(3) C(83) 99.1(10) yes .
Cl(4) Cl(4) Cl(5) 121.0(12) yes 2_666
Cl(4) Cl(4) C(82) 132.4(12) yes 2_666
Cl(5) Cl(4) C(82) 88.6(11) yes .
Cl(4) Cl(5) C(83) 81.9(15) yes .
C(1) N(1) C(32) 121.8(2) yes .
Co(1) N(2) C(1) 124.6(2) yes .
Co(1) N(2) C(8) 125.8(2) yes .
C(1) N(2) C(8) 107.9(2) yes .
C(8) N(3) C(9) 121.1(2) yes .
Co(1) N(4) C(9) 126.0(2) yes .
Co(1) N(4) C(16) 125.1(2) yes .
C(9) N(4) C(16) 108.2(2) yes .
C(16) N(5) C(17) 120.6(2) yes .
Co(1) N(6) C(17) 125.1(2) yes .
Co(1) N(6) C(24) 122.9(2) yes .
C(17) N(6) C(24) 108.3(2) yes .
C(24) N(7) C(25) 120.4(2) yes .
Co(1) N(8) C(25) 125.4(2) yes .
Co(1) N(8) C(32) 125.5(2) yes .
C(25) N(8) C(32) 108.0(2) yes .
N(1) C(1) N(2) 125.6(3) yes .
N(1) C(1) C(2) 124.0(3) yes .
N(2) C(1) C(2) 110.1(2) yes .
C(1) C(2) C(3) 130.7(3) yes .
C(1) C(2) C(7) 106.7(3) yes .
C(3) C(2) C(7) 122.6(3) yes .
C(2) C(3) C(4) 115.3(2) yes .
C(2) C(3) C(33) 123.1(3) yes .
C(4) C(3) C(33) 121.3(3) yes .
C(3) C(4) C(5) 122.2(3) yes .
C(4) C(5) C(6) 123.3(3) yes .
C(5) C(6) C(7) 115.3(2) yes .
C(5) C(6) C(39) 118.9(3) yes .
C(7) C(6) C(39) 125.3(3) yes .
C(2) C(7) C(6) 120.6(3) yes .
C(2) C(7) C(8) 105.6(3) yes .
C(6) C(7) C(8) 133.8(2) yes .
N(2) C(8) N(3) 124.9(3) yes .
N(2) C(8) C(7) 109.2(2) yes .
N(3) C(8) C(7) 125.5(3) yes .
N(3) C(9) N(4) 125.6(2) yes .
N(3) C(9) C(10) 124.9(2) yes .
N(4) C(9) C(10) 109.1(2) yes .
C(9) C(10) C(11) 132.1(3) yes .
C(9) C(10) C(15) 106.4(2) yes .
C(11) C(10) C(15) 121.4(2) yes .
C(10) C(11) C(12) 115.9(3) yes .
C(10) C(11) C(45) 124.5(2) yes .
C(12) C(11) C(45) 119.4(2) yes .
C(11) C(12) C(13) 122.2(3) yes .
C(12) C(13) C(14) 122.9(3) yes .
C(13) C(14) C(15) 115.4(3) yes .
C(13) C(14) C(51) 120.9(2) yes .
C(15) C(14) C(51) 123.6(2) yes .
C(10) C(15) C(14) 121.9(2) yes .
C(10) C(15) C(16) 106.5(2) yes .
C(14) C(15) C(16) 131.5(3) yes .
N(4) C(16) N(5) 125.4(2) yes .
N(4) C(16) C(15) 109.2(2) yes .
N(5) C(16) C(15) 124.6(2) yes .
N(5) C(17) N(6) 125.4(3) yes .
N(5) C(17) C(18) 125.1(2) yes .
N(6) C(17) C(18) 109.5(2) yes .
C(17) C(18) C(19) 133.1(2) yes .
C(17) C(18) C(23) 105.2(2) yes .
C(19) C(18) C(23) 121.3(2) yes .
C(18) C(19) C(20) 115.8(2) yes .
C(18) C(19) C(57) 128.1(2) yes .
C(20) C(19) C(57) 116.1(3) yes .
C(19) C(20) C(21) 122.9(3) yes .
C(20) C(21) C(22) 121.6(3) yes .
C(21) C(22) C(23) 116.3(2) yes .
C(21) C(22) C(63) 118.7(2) yes .
C(23) C(22) C(63) 124.4(3) yes .
C(18) C(23) C(22) 121.9(3) yes .
C(18) C(23) C(24) 106.7(2) yes .
C(22) C(23) C(24) 130.5(2) yes .
N(6) C(24) N(7) 125.3(3) yes .
N(6) C(24) C(23) 109.3(2) yes .
N(7) C(24) C(23) 125.2(2) yes .
N(7) C(25) N(8) 124.3(3) yes .
N(7) C(25) C(26) 125.6(3) yes .
N(8) C(25) C(26) 109.5(2) yes .
C(25) C(26) C(27) 131.1(3) yes .
C(25) C(26) C(31) 106.3(2) yes .
C(27) C(26) C(31) 122.6(3) yes .
C(26) C(27) C(28) 114.9(3) yes .
C(26) C(27) C(69) 126.1(3) yes .
C(28) C(27) C(69) 118.9(3) yes .
C(27) C(28) C(29) 122.7(3) yes .
C(28) C(29) C(30) 123.5(3) yes .
C(29) C(30) C(31) 114.9(3) yes .
C(29) C(30) C(75) 117.2(3) yes .
C(31) C(30) C(75) 127.8(3) yes .
C(26) C(31) C(30) 121.5(3) yes .
C(26) C(31) C(32) 105.6(2) yes .
C(30) C(31) C(32) 132.9(3) yes .
N(1) C(32) N(8) 123.9(3) yes .
N(1) C(32) C(31) 126.1(3) yes .
N(8) C(32) C(31) 109.6(3) yes .
C(3) C(33) C(34) 120.6(3) yes .
C(3) C(33) C(38) 121.3(3) yes .
C(34) C(33) C(38) 118.0(3) yes .
C(33) C(34) C(35) 121.2(3) yes .
C(34) C(35) C(36) 120.3(3) yes .
C(35) C(36) C(37) 119.1(3) yes .
C(36) C(37) C(38) 120.8(4) yes .
C(33) C(38) C(37) 120.6(3) yes .
C(6) C(39) C(40) 120.1(3) yes .
C(6) C(39) C(44) 121.9(3) yes .
C(40) C(39) C(44) 117.5(3) yes .
C(39) C(40) C(41) 121.5(3) yes .
C(40) C(41) C(42) 120.1(3) yes .
C(41) C(42) C(43) 119.6(3) yes .
C(42) C(43) C(44) 120.1(3) yes .
C(39) C(44) C(43) 121.2(3) yes .
C(11) C(45) C(46) 119.9(3) yes .
C(11) C(45) C(50) 121.5(3) yes .
C(46) C(45) C(50) 118.5(3) yes .
C(45) C(46) C(47) 120.7(3) yes .
C(46) C(47) C(48) 120.3(4) yes .
C(47) C(48) C(49) 119.8(4) yes .
C(48) C(49) C(50) 120.6(4) yes .
C(45) C(50) C(49) 120.1(3) yes .
C(14) C(51) C(52) 120.4(3) yes .
C(14) C(51) C(56) 121.3(3) yes .
C(52) C(51) C(56) 118.2(3) yes .
C(51) C(52) C(53) 121.2(3) yes .
C(52) C(53) C(54) 119.7(4) yes .
C(53) C(54) C(55) 119.7(4) yes .
C(54) C(55) C(56) 120.5(3) yes .
C(51) C(56) C(55) 120.7(3) yes .
C(19) C(57) C(58) 123.5(3) yes .
C(19) C(57) C(62) 118.0(3) yes .
C(58) C(57) C(62) 118.2(3) yes .
C(57) C(58) C(59) 120.2(3) yes .
C(58) C(59) C(60) 120.5(3) yes .
C(59) C(60) C(61) 120.0(3) yes .
C(60) C(61) C(62) 120.0(3) yes .
C(57) C(62) C(61) 120.9(3) yes .
C(22) C(63) C(64) 123.6(3) yes .
C(22) C(63) C(68) 117.5(3) yes .
C(64) C(63) C(68) 118.9(2) yes .
C(63) C(64) C(65) 119.8(3) yes .
C(64) C(65) C(66) 121.1(3) yes .
C(65) C(66) C(67) 119.6(3) yes .
C(66) C(67) C(68) 119.6(3) yes .
C(63) C(68) C(67) 121.0(3) yes .
C(27) C(69) C(70) 122.2(2) yes .
C(27) C(69) C(74) 119.2(3) yes .
C(70) C(69) C(74) 118.4(3) yes .
C(69) C(70) C(71) 120.7(3) yes .
C(70) C(71) C(72) 120.1(3) yes .
C(71) C(72) C(73) 119.9(4) yes .
C(72) C(73) C(74) 120.0(3) yes .
C(69) C(74) C(73) 120.8(3) yes .
C(30) C(75) C(76) 123.3(2) yes .
C(30) C(75) C(80) 119.2(3) yes .
C(76) C(75) C(80) 117.2(3) yes .
C(75) C(76) C(77) 121.2(3) yes .
C(76) C(77) C(78) 120.2(3) yes .
C(77) C(78) C(79) 119.4(3) yes .
C(78) C(79) C(80) 120.8(3) yes .
C(75) C(80) C(79) 121.1(3) yes .
Cl(1) C(81) Cl(2) 111.3(2) yes .
Cl(3) C(82) Cl(4) 125.7(10) yes .
Cl(3) C(83) Cl(5) 112.0(15) yes .
C(3) C(4) H(4) 118.9 no .
C(5) C(4) H(4) 118.9 no .
C(4) C(5) H(5) 118.3 no .
C(6) C(5) H(5) 118.3 no .
C(11) C(12) H(12) 118.9 no .
C(13) C(12) H(12) 118.9 no .
C(12) C(13) H(13) 118.6 no .
C(14) C(13) H(13) 118.6 no .
C(19) C(20) H(20) 118.6 no .
C(21) C(20) H(20) 118.6 no .
C(20) C(21) H(21) 119.2 no .
C(22) C(21) H(21) 119.2 no .
C(27) C(28) H(28) 118.7 no .
C(29) C(28) H(28) 118.7 no .
C(28) C(29) H(29) 118.3 no .
C(30) C(29) H(29) 118.3 no .
C(33) C(34) H(34) 119.4 no .
C(35) C(34) H(34) 119.4 no .
C(34) C(35) H(35) 119.9 no .
C(36) C(35) H(35) 119.9 no .
C(35) C(36) H(36) 120.4 no .
C(37) C(36) H(36) 120.5 no .
C(36) C(37) H(37) 119.6 no .
C(38) C(37) H(37) 119.6 no .
C(33) C(38) H(38) 119.7 no .
C(37) C(38) H(38) 119.7 no .
C(39) C(40) H(40) 119.3 no .
C(41) C(40) H(40) 119.3 no .
C(40) C(41) H(41) 119.9 no .
C(42) C(41) H(41) 119.9 no .
C(41) C(42) H(42) 120.2 no .
C(43) C(42) H(42) 120.2 no .
C(42) C(43) H(43) 120.0 no .
C(44) C(43) H(43) 120.0 no .
C(39) C(44) H(44) 119.4 no .
C(43) C(44) H(44) 119.4 no .
C(45) C(46) H(46) 119.7 no .
C(47) C(46) H(46) 119.7 no .
C(46) C(47) H(47) 119.9 no .
C(48) C(47) H(47) 119.9 no .
C(47) C(48) H(48) 120.1 no .
C(49) C(48) H(48) 120.1 no .
C(48) C(49) H(49) 119.7 no .
C(50) C(49) H(49) 119.7 no .
C(45) C(50) H(50) 119.9 no .
C(49) C(50) H(50) 119.9 no .
C(51) C(52) H(52) 119.4 no .
C(53) C(52) H(52) 119.4 no .
C(52) C(53) H(53) 120.2 no .
C(54) C(53) H(53) 120.2 no .
C(53) C(54) H(54) 120.2 no .
C(55) C(54) H(54) 120.1 no .
C(54) C(55) H(55) 119.8 no .
C(56) C(55) H(55) 119.8 no .
C(51) C(56) H(56) 119.6 no .
C(55) C(56) H(56) 119.6 no .
C(57) C(58) H(58) 119.9 no .
C(59) C(58) H(58) 119.9 no .
C(58) C(59) H(59) 119.7 no .
C(60) C(59) H(59) 119.7 no .
C(59) C(60) H(60) 120.0 no .
C(61) C(60) H(60) 120.0 no .
C(60) C(61) H(61) 120.0 no .
C(62) C(61) H(61) 120.0 no .
C(57) C(62) H(62) 119.6 no .
C(61) C(62) H(62) 119.5 no .
C(63) C(64) H(64) 120.1 no .
C(65) C(64) H(64) 120.1 no .
C(64) C(65) H(65) 119.5 no .
C(66) C(65) H(65) 119.4 no .
C(65) C(66) H(66) 120.2 no .
C(67) C(66) H(66) 120.2 no .
C(66) C(67) H(67) 120.2 no .
C(68) C(67) H(67) 120.2 no .
C(63) C(68) H(68) 119.5 no .
C(67) C(68) H(68) 119.5 no .
C(69) C(70) H(70) 119.7 no .
C(71) C(70) H(70) 119.7 no .
C(70) C(71) H(71) 119.9 no .
C(72) C(71) H(71) 120.0 no .
C(71) C(72) H(72) 120.0 no .
C(73) C(72) H(72) 120.0 no .
C(72) C(73) H(73) 120.0 no .
C(74) C(73) H(73) 120.0 no .
C(69) C(74) H(74) 119.6 no .
C(73) C(74) H(74) 119.6 no .
C(75) C(76) H(76) 119.4 no .
C(77) C(76) H(76) 119.4 no .
C(76) C(77) H(77) 119.9 no .
C(78) C(77) H(77) 119.9 no .
C(77) C(78) H(78) 120.3 no .
C(79) C(78) H(78) 120.3 no .
C(78) C(79) H(79) 119.6 no .
C(80) C(79) H(79) 119.6 no .
C(75) C(80) H(80) 119.5 no .
C(79) C(80) H(80) 119.5 no .
Cl(1) C(81) H(81A) 109.4 no .
Cl(1) C(81) H(81B) 109.4 no .
Cl(2) C(81) H(81A) 109.4 no .
Cl(2) C(81) H(81B) 109.4 no .
H(81A) C(81) H(81B) 108.0 no .
Cl(3) C(82) H(82A) 105.9 no .
Cl(3) C(82) H(82B) 105.9 no .
Cl(4) C(82) H(82A) 105.9 no .
Cl(4) C(82) H(82B) 105.9 no .
H(82A) C(82) H(82B) 106.2 no .
Cl(3) C(83) H(83A) 109.2 no .
Cl(3) C(83) H(83B) 109.2 no .
Cl(5) C(83) H(83A) 109.2 no .
Cl(5) C(83) H(83B) 109.2 no .
H(83A) C(83) H(83B) 107.9 no .

loop_
_geom_bond_atom_site_label_1
_geom_bond_atom_site_label_2
_geom_bond_distance
_geom_bond_publ_flag
_geom_bond_site_symmetry_2
Co(1) N(2) 1.881(3) yes .
Co(1) N(4) 1.879(2) yes .
Co(1) N(6) 1.890(3) yes .
Co(1) N(8) 1.891(2) yes .
Cl(1) C(81) 1.761(5) yes .
Cl(2) C(81) 1.750(5) yes .
Cl(3) C(82) 1.395(13) yes .
Cl(3) C(83) 1.50(2) yes .
Cl(4) Cl(4) 1.526(16) yes 2_666
Cl(4) Cl(5) 2.18(3) yes .
Cl(4) C(82) 1.356(17) yes .
Cl(5) C(83) 1.47(3) yes .
N(1) C(1) 1.327(4) yes .
N(1) C(32) 1.323(4) yes .
N(2) C(1) 1.371(4) yes .
N(2) C(8) 1.380(4) yes .
N(3) C(8) 1.327(3) yes .
N(3) C(9) 1.325(4) yes .
N(4) C(9) 1.381(4) yes .
N(4) C(16) 1.380(4) yes .
N(5) C(16) 1.334(4) yes .
N(5) C(17) 1.322(3) yes .
N(6) C(17) 1.368(4) yes .
N(6) C(24) 1.370(3) yes .
N(7) C(24) 1.327(4) yes .
N(7) C(25) 1.325(4) yes .
N(8) C(25) 1.361(4) yes .
N(8) C(32) 1.382(4) yes .
C(1) C(2) 1.437(5) yes .
C(2) C(3) 1.406(5) yes .
C(2) C(7) 1.418(4) yes .
C(3) C(4) 1.393(5) yes .
C(3) C(33) 1.482(4) yes .
C(4) C(5) 1.390(4) yes .
C(5) C(6) 1.395(5) yes .
C(6) C(7) 1.417(5) yes .
C(6) C(39) 1.477(4) yes .
C(7) C(8) 1.465(5) yes .
C(9) C(10) 1.462(4) yes .
C(10) C(11) 1.403(4) yes .
C(10) C(15) 1.409(5) yes .
C(11) C(12) 1.397(4) yes .
C(11) C(45) 1.482(5) yes .
C(12) C(13) 1.384(5) yes .
C(13) C(14) 1.389(4) yes .
C(14) C(15) 1.405(4) yes .
C(14) C(51) 1.490(5) yes .
C(15) C(16) 1.457(3) yes .
C(17) C(18) 1.474(4) yes .
C(18) C(19) 1.404(5) yes .
C(18) C(23) 1.413(4) yes .
C(19) C(20) 1.400(4) yes .
C(19) C(57) 1.490(4) yes .
C(20) C(21) 1.393(4) yes .
C(21) C(22) 1.394(5) yes .
C(22) C(23) 1.401(4) yes .
C(22) C(63) 1.492(4) yes .
C(23) C(24) 1.454(4) yes .
C(25) C(26) 1.466(4) yes .
C(26) C(27) 1.404(5) yes .
C(26) C(31) 1.413(5) yes .
C(27) C(28) 1.398(5) yes .
C(27) C(69) 1.488(5) yes .
C(28) C(29) 1.380(5) yes .
C(29) C(30) 1.396(5) yes .
C(30) C(31) 1.410(4) yes .
C(30) C(75) 1.496(5) yes .
C(31) C(32) 1.462(4) yes .
C(33) C(34) 1.391(5) yes .
C(33) C(38) 1.393(5) yes .
C(34) C(35) 1.390(5) yes .
C(35) C(36) 1.372(6) yes .
C(36) C(37) 1.392(6) yes .
C(37) C(38) 1.381(5) yes .
C(39) C(40) 1.398(5) yes .
C(39) C(44) 1.392(5) yes .
C(40) C(41) 1.380(5) yes .
C(41) C(42) 1.387(5) yes .
C(42) C(43) 1.380(6) yes .
C(43) C(44) 1.393(5) yes .
C(45) C(46) 1.398(5) yes .
C(45) C(50) 1.399(5) yes .
C(46) C(47) 1.381(5) yes .
C(47) C(48) 1.381(7) yes .
C(48) C(49) 1.378(6) yes .
C(49) C(50) 1.386(6) yes .
C(51) C(52) 1.394(5) yes .
C(51) C(56) 1.395(5) yes .
C(52) C(53) 1.385(6) yes .
C(53) C(54) 1.395(6) yes .
C(54) C(55) 1.376(6) yes .
C(55) C(56) 1.386(6) yes .
C(57) C(58) 1.399(5) yes .
C(57) C(62) 1.408(5) yes .
C(58) C(59) 1.388(5) yes .
C(59) C(60) 1.386(6) yes .
C(60) C(61) 1.379(6) yes .
C(61) C(62) 1.383(5) yes .
C(63) C(64) 1.394(5) yes .
C(63) C(68) 1.393(5) yes .
C(64) C(65) 1.386(4) yes .
C(65) C(66) 1.381(5) yes .
C(66) C(67) 1.387(6) yes .
C(67) C(68) 1.389(4) yes .
C(69) C(70) 1.389(4) yes .
C(69) C(74) 1.400(4) yes .
C(70) C(71) 1.395(5) yes .
C(71) C(72) 1.383(4) yes .
C(72) C(73) 1.381(5) yes .
C(73) C(74) 1.388(6) yes .
C(75) C(76) 1.401(4) yes .
C(75) C(80) 1.401(4) yes .
C(76) C(77) 1.394(5) yes .
C(77) C(78) 1.378(5) yes .
C(78) C(79) 1.376(4) yes .
C(79) C(80) 1.384(5) yes .
C(4) H(4) 0.950 no .
C(5) H(5) 0.950 no .
C(12) H(12) 0.950 no .
C(13) H(13) 0.950 no .
C(20) H(20) 0.950 no .
C(21) H(21) 0.950 no .
C(28) H(28) 0.950 no .
C(29) H(29) 0.950 no .
C(34) H(34) 0.950 no .
C(35) H(35) 0.950 no .
C(36) H(36) 0.950 no .
C(37) H(37) 0.950 no .
C(38) H(38) 0.950 no .
C(40) H(40) 0.950 no .
C(41) H(41) 0.950 no .
C(42) H(42) 0.950 no .
C(43) H(43) 0.950 no .
C(44) H(44) 0.950 no .
C(46) H(46) 0.950 no .
C(47) H(47) 0.950 no .
C(48) H(48) 0.950 no .
C(49) H(49) 0.950 no .
C(50) H(50) 0.950 no .
C(52) H(52) 0.950 no .
C(53) H(53) 0.950 no .
C(54) H(54) 0.950 no .
C(55) H(55) 0.950 no .
C(56) H(56) 0.950 no .
C(58) H(58) 0.950 no .
C(59) H(59) 0.950 no .
C(60) H(60) 0.950 no .
C(61) H(61) 0.950 no .
C(62) H(62) 0.950 no .
C(64) H(64) 0.950 no .
C(65) H(65) 0.950 no .
C(66) H(66) 0.950 no .
C(67) H(67) 0.950 no .
C(68) H(68) 0.950 no .
C(70) H(70) 0.950 no .
C(71) H(71) 0.950 no .
C(72) H(72) 0.950 no .
C(73) H(73) 0.950 no .
C(74) H(74) 0.950 no .
C(76) H(76) 0.950 no .
C(77) H(77) 0.950 no .
C(78) H(78) 0.950 no .
C(79) H(79) 0.950 no .
C(80) H(80) 0.950 no .
C(81) H(81A) 0.990 no .
C(81) H(81B) 0.990 no .
C(82) H(82A) 0.990 no .
C(82) H(82B) 0.990 no .
C(83) H(83A) 0.990 no .
C(83) H(83B) 0.990 no .

loop_
_geom_contact_atom_site_label_1
_geom_contact_atom_site_label_2
_geom_contact_distance
_geom_contact_site_symmetry_2
Co(1) N(1) 3.307(2) .
Co(1) N(3) 3.325(2) .
Co(1) N(5) 3.320(2) .
Co(1) N(7) 3.306(2) .
Co(1) C(1) 2.890(3) .
Co(1) C(8) 2.911(3) .
Co(1) C(9) 2.913(2) .
Co(1) C(16) 2.901(3) .
Co(1) C(17) 2.901(3) .
Co(1) C(24) 2.874(3) .
Co(1) C(25) 2.900(3) .
Co(1) C(32) 2.918(3) .
Co(1) C(59) 3.413(3) 2_667
Co(1) C(60) 3.489(4) 2_667
Cl(1) Cl(1) 3.375(2) 2_656
Cl(1) Cl(2) 2.899(2) .
Cl(2) Cl(1) 2.899(2) .
Cl(2) C(67) 3.547(4) .
Cl(3) Cl(4) 2.448(17) .
Cl(3) Cl(5) 2.46(3) .
Cl(4) Cl(3) 2.448(17) .
Cl(4) Cl(5) 3.24(2) 2_666
Cl(4) C(82) 2.639(15) 2_666
Cl(4) C(83) 2.452(17) .
Cl(5) Cl(3) 2.46(3) .
Cl(5) Cl(4) 3.24(2) 2_666
Cl(5) C(35) 3.38(3) .
Cl(5) C(36) 3.56(3) .
Cl(5) C(61) 3.43(3) 1_554
Cl(5) C(82) 2.54(3) .
N(1) Co(1) 3.307(2) .
N(1) N(2) 2.399(3) .
N(1) N(8) 2.387(4) .
N(1) C(2) 2.440(4) .
N(1) C(3) 3.105(5) .
N(1) C(7) 3.558(4) .
N(1) C(8) 3.496(4) .
N(1) C(25) 3.473(4) .
N(1) C(26) 3.566(4) .
N(1) C(30) 3.208(4) .
N(1) C(31) 2.483(4) .
N(1) C(33) 3.084(4) .
N(1) C(34) 2.934(4) .
N(1) C(75) 3.317(4) .
N(1) C(76) 3.003(4) .
N(2) N(1) 2.399(3) .
N(2) N(3) 2.400(3) .
N(2) N(4) 2.665(3) .
N(2) N(8) 2.683(3) .
N(2) C(2) 2.301(4) .
N(2) C(7) 2.319(4) .
N(2) C(9) 2.813(3) .
N(2) C(32) 2.840(4) .
N(2) C(61) 3.569(5) 2_667
N(3) Co(1) 3.325(2) .
N(3) N(2) 2.400(3) .
N(3) N(4) 2.406(4) .
N(3) C(1) 3.494(3) .
N(3) C(2) 3.576(4) .
N(3) C(6) 3.222(4) .
N(3) C(7) 2.483(4) .
N(3) C(10) 2.471(4) .
N(3) C(11) 3.164(3) .
N(3) C(15) 3.570(4) .
N(3) C(16) 3.506(4) .
N(3) C(39) 3.296(5) .
N(3) C(40) 3.077(5) .
N(3) C(45) 3.176(3) .
N(3) C(46) 3.158(3) .
N(4) N(2) 2.665(3) .
N(4) N(3) 2.406(4) .
N(4) N(5) 2.412(4) .
N(4) N(6) 2.676(3) .
N(4) C(8) 2.824(4) .
N(4) C(10) 2.315(3) .
N(4) C(15) 2.313(3) .
N(4) C(17) 2.817(4) .
N(5) Co(1) 3.320(2) .
N(5) N(4) 2.412(4) .
N(5) N(6) 2.390(3) .
N(5) C(9) 3.506(4) .
N(5) C(10) 3.566(4) .
N(5) C(14) 3.157(3) .
N(5) C(15) 2.471(4) .
N(5) C(18) 2.482(3) .
N(5) C(19) 3.200(4) .
N(5) C(23) 3.572(3) .
N(5) C(24) 3.492(3) .
N(5) C(46) 3.530(5) 2_767
N(5) C(51) 3.160(3) .
N(5) C(52) 3.141(4) .
N(5) C(57) 3.299(4) .
N(5) C(58) 3.066(4) .
N(6) N(4) 2.676(3) .
N(6) N(5) 2.390(3) .
N(6) N(7) 2.395(3) .
N(6) N(8) 2.677(4) .
N(6) C(16) 2.811(3) .
N(6) C(18) 2.322(4) .
N(6) C(23) 2.304(4) .
N(6) C(25) 2.808(4) .
N(6) C(46) 3.301(4) 2_767
N(6) C(58) 3.490(5) 2_667
N(6) C(59) 3.272(5) 2_667
N(7) Co(1) 3.306(2) .
N(7) N(6) 2.395(3) .
N(7) N(8) 2.375(4) .
N(7) C(17) 3.486(3) .
N(7) C(18) 3.570(4) .
N(7) C(22) 3.163(4) .
N(7) C(23) 2.469(4) .
N(7) C(26) 2.483(4) .
N(7) C(27) 3.174(4) .
N(7) C(31) 3.571(4) .
N(7) C(32) 3.474(4) .
N(7) C(63) 3.173(4) .
N(7) C(64) 3.057(4) .
N(7) C(69) 3.218(4) .
N(7) C(70) 2.991(5) .
N(8) N(1) 2.387(4) .
N(8) N(2) 2.683(3) .
N(8) N(6) 2.677(4) .
N(8) N(7) 2.375(4) .
N(8) C(1) 2.804(4) .
N(8) C(12) 3.496(4) 2_767
N(8) C(24) 2.788(4) .
N(8) C(26) 2.310(4) .
N(8) C(31) 2.324(4) .
C(1) Co(1) 2.890(3) .
C(1) N(3) 3.494(3) .
C(1) N(8) 2.804(4) .
C(1) C(3) 2.584(5) .
C(1) C(7) 2.289(4) .
C(1) C(8) 2.224(4) .
C(1) C(32) 2.315(5) .
C(1) C(33) 3.165(4) .
C(1) C(34) 3.253(4) .
C(2) N(1) 2.440(4) .
C(2) N(2) 2.301(4) .
C(2) N(3) 3.576(4) .
C(2) C(4) 2.365(5) .
C(2) C(5) 2.739(5) .
C(2) C(6) 2.463(4) .
C(2) C(8) 2.296(4) .
C(2) C(33) 2.540(4) .
C(2) C(34) 3.088(4) .
C(3) N(1) 3.105(5) .
C(3) C(1) 2.584(5) .
C(3) C(5) 2.436(5) .
C(3) C(6) 2.899(4) .
C(3) C(7) 2.478(4) .
C(3) C(34) 2.496(4) .
C(3) C(38) 2.506(5) .
C(4) C(2) 2.365(5) .
C(4) C(6) 2.451(4) .
C(4) C(7) 2.771(5) .
C(4) C(33) 2.507(5) .
C(4) C(38) 3.079(5) .
C(5) C(2) 2.739(5) .
C(5) C(3) 2.436(5) .
C(5) C(7) 2.377(5) .
C(5) C(39) 2.474(4) .
C(5) C(44) 3.003(4) .
C(6) N(3) 3.222(4) .
C(6) C(2) 2.463(4) .
C(6) C(3) 2.899(4) .
C(6) C(4) 2.451(4) .
C(6) C(8) 2.651(5) .
C(6) C(40) 2.491(5) .
C(6) C(44) 2.508(4) .
C(7) N(1) 3.558(4) .
C(7) N(2) 2.319(4) .
C(7) N(3) 2.483(4) .
C(7) C(1) 2.289(4) .
C(7) C(3) 2.478(4) .
C(7) C(4) 2.771(5) .
C(7) C(5) 2.377(5) .
C(7) C(39) 2.571(4) .
C(7) C(40) 3.109(5) .
C(7) C(52) 3.576(5) 2_767
C(8) Co(1) 2.911(3) .
C(8) N(1) 3.496(4) .
C(8) N(4) 2.824(4) .
C(8) C(1) 2.224(4) .
C(8) C(2) 2.296(4) .
C(8) C(6) 2.651(5) .
C(8) C(9) 2.309(4) .
C(8) C(39) 3.296(5) .
C(8) C(40) 3.361(5) .
C(8) C(52) 3.405(5) 2_767
C(9) Co(1) 2.913(2) .
C(9) N(2) 2.813(3) .
C(9) N(5) 3.506(4) .
C(9) C(8) 2.309(4) .
C(9) C(11) 2.619(4) .
C(9) C(15) 2.299(4) .
C(9) C(16) 2.237(5) .
C(9) C(20) 3.567(5) 2_667
C(9) C(45) 3.233(4) .
C(9) C(46) 3.452(4) .
C(10) N(3) 2.471(4) .
C(10) N(4) 2.315(3) .
C(10) N(5) 3.566(4) .
C(10) C(12) 2.373(4) .
C(10) C(13) 2.750(4) .
C(10) C(14) 2.460(5) .
C(10) C(16) 2.297(4) .
C(10) C(45) 2.554(4) .
C(10) C(46) 3.167(5) .
C(11) N(3) 3.164(3) .
C(11) C(9) 2.619(4) .
C(11) C(13) 2.434(5) .
C(11) C(14) 2.883(5) .
C(11) C(15) 2.452(4) .
C(11) C(46) 2.493(5) .
C(11) C(50) 2.514(5) .
C(12) N(8) 3.496(4) 2_767
C(12) C(10) 2.373(4) .
C(12) C(14) 2.436(5) .
C(12) C(15) 2.748(4) .
C(12) C(45) 2.486(5) .
C(12) C(46) 3.559(5) .
C(12) C(50) 3.100(6) .
C(13) C(10) 2.750(4) .
C(13) C(11) 2.434(5) .
C(13) C(15) 2.362(4) .
C(13) C(32) 3.416(4) 2_767
C(13) C(51) 2.505(5) .
C(13) C(56) 3.099(5) .
C(13) C(68) 3.522(5) 2_667
C(14) N(5) 3.157(3) .
C(14) C(10) 2.460(5) .
C(14) C(11) 2.883(5) .
C(14) C(12) 2.436(5) .
C(14) C(16) 2.610(4) .
C(14) C(52) 2.503(5) .
C(14) C(56) 2.515(5) .
C(15) N(3) 3.570(4) .
C(15) N(4) 2.313(3) .
C(15) N(5) 2.471(4) .
C(15) C(9) 2.299(4) .
C(15) C(11) 2.452(4) .
C(15) C(12) 2.748(4) .
C(15) C(13) 2.362(4) .
C(15) C(51) 2.551(5) .
C(15) C(52) 3.144(5) .
C(16) Co(1) 2.901(3) .
C(16) N(3) 3.506(4) .
C(16) N(6) 2.811(3) .
C(16) C(9) 2.237(5) .
C(16) C(10) 2.297(4) .
C(16) C(14) 2.610(4) .
C(16) C(17) 2.307(4) .
C(16) C(51) 3.208(4) .
C(16) C(52) 3.386(5) .
C(17) Co(1) 2.901(3) .
C(17) N(4) 2.817(4) .
C(17) N(7) 3.486(3) .
C(17) C(16) 2.307(4) .
C(17) C(19) 2.640(5) .
C(17) C(23) 2.294(4) .
C(17) C(24) 2.219(4) .
C(17) C(46) 3.416(5) 2_767
C(17) C(57) 3.335(4) .
C(17) C(58) 3.509(5) .
C(17) C(58) 3.356(5) 2_667
C(18) N(5) 2.482(3) .
C(18) N(6) 2.322(4) .
C(18) N(7) 3.570(4) .
C(18) C(20) 2.375(5) .
C(18) C(21) 2.769(4) .
C(18) C(22) 2.460(4) .
C(18) C(24) 2.301(4) .
C(18) C(57) 2.602(4) .
C(18) C(58) 3.275(4) .
C(18) C(58) 3.517(5) 2_667
C(19) N(5) 3.200(4) .
C(19) C(17) 2.640(5) .
C(19) C(21) 2.454(4) .
C(19) C(22) 2.885(4) .
C(19) C(23) 2.455(4) .
C(19) C(58) 2.545(4) .
C(19) C(62) 2.484(4) .
C(20) C(9) 3.567(5) 2_667
C(20) C(18) 2.375(5) .
C(20) C(22) 2.433(4) .
C(20) C(23) 2.747(5) .
C(20) C(57) 2.452(4) .
C(20) C(58) 3.597(4) .
C(20) C(62) 2.942(4) .
C(20) C(72) 3.580(6) 2_657
C(21) C(18) 2.769(4) .
C(21) C(19) 2.454(4) .
C(21) C(23) 2.375(5) .
C(21) C(63) 2.484(4) .
C(21) C(64) 3.597(5) .
C(21) C(68) 3.053(5) .
C(21) C(72) 3.540(6) 2_657
C(22) N(7) 3.163(4) .
C(22) C(18) 2.460(4) .
C(22) C(19) 2.885(4) .
C(22) C(20) 2.433(4) .
C(22) C(24) 2.594(4) .
C(22) C(64) 2.543(4) .
C(22) C(68) 2.467(4) .
C(23) N(5) 3.572(3) .
C(23) N(6) 2.304(4) .
C(23) N(7) 2.469(4) .
C(23) C(17) 2.294(4) .
C(23) C(19) 2.455(4) .
C(23) C(20) 2.747(5) .
C(23) C(21) 2.375(5) .
C(23) C(59) 3.533(5) 2_667
C(23) C(63) 2.559(4) .
C(23) C(64) 3.311(4) .
C(23) C(68) 3.541(4) .
C(24) Co(1) 2.874(3) .
C(24) N(5) 3.492(3) .
C(24) N(8) 2.788(4) .
C(24) C(17) 2.219(4) .
C(24) C(18) 2.301(4) .
C(24) C(22) 2.594(4) .
C(24) C(25) 2.302(4) .
C(24) C(59) 3.310(5) 2_667
C(24) C(63) 3.192(4) .
C(24) C(64) 3.563(4) .
C(25) Co(1) 2.900(3) .
C(25) N(1) 3.473(4) .
C(25) N(6) 2.808(4) .
C(25) C(24) 2.302(4) .
C(25) C(27) 2.614(4) .
C(25) C(31) 2.304(4) .
C(25) C(32) 2.219(5) .
C(25) C(69) 3.249(5) .
C(25) C(70) 3.335(5) .
C(25) C(81) 3.506(5) .
C(26) N(1) 3.566(4) .
C(26) N(7) 2.483(4) .
C(26) N(8) 2.310(4) .
C(26) C(28) 2.362(5) .
C(26) C(29) 2.737(5) .
C(26) C(30) 2.463(5) .
C(26) C(32) 2.291(5) .
C(26) C(69) 2.579(5) .
C(26) C(70) 3.168(5) .
C(26) C(81) 3.577(6) .
C(27) N(7) 3.174(4) .
C(27) C(25) 2.614(4) .
C(27) C(29) 2.438(5) .
C(27) C(30) 2.905(5) .
C(27) C(31) 2.471(5) .
C(27) C(70) 2.519(5) .
C(27) C(74) 2.492(5) .
C(28) C(26) 2.362(5) .
C(28) C(30) 2.445(5) .
C(28) C(31) 2.754(5) .
C(28) C(42) 3.487(6) 1_545
C(28) C(69) 2.487(5) .
C(28) C(74) 2.970(5) .
C(29) C(26) 2.737(5) .
C(29) C(27) 2.438(5) .
C(29) C(31) 2.365(4) .
C(29) C(75) 2.468(5) .
C(29) C(80) 2.901(5) .
C(30) N(1) 3.208(4) .
C(30) C(26) 2.463(5) .
C(30) C(27) 2.905(5) .
C(30) C(28) 2.445(5) .
C(30) C(32) 2.633(4) .
C(30) C(76) 2.550(5) .
C(30) C(80) 2.500(5) .
C(31) N(1) 2.483(4) .
C(31) N(7) 3.571(4) .
C(31) N(8) 2.324(4) .
C(31) C(25) 2.304(4) .
C(31) C(27) 2.471(5) .
C(31) C(28) 2.754(5) .
C(31) C(29) 2.365(4) .
C(31) C(75) 2.610(5) .
C(31) C(76) 3.206(5) .
C(32) Co(1) 2.918(3) .
C(32) N(2) 2.840(4) .
C(32) N(7) 3.474(4) .
C(32) C(1) 2.315(5) .
C(32) C(13) 3.416(4) 2_767
C(32) C(25) 2.219(5) .
C(32) C(26) 2.291(5) .
C(32) C(30) 2.633(4) .
C(32) C(75) 3.325(4) .
C(32) C(76) 3.395(5) .
C(33) N(1) 3.084(4) .
C(33) C(1) 3.165(4) .
C(33) C(2) 2.540(4) .
C(33) C(4) 2.507(5) .
C(33) C(35) 2.423(5) .
C(33) C(36) 2.802(4) .
C(33) C(37) 2.409(5) .
C(34) N(1) 2.934(4) .
C(34) C(1) 3.253(4) .
C(34) C(2) 3.088(4) .
C(34) C(3) 2.496(4) .
C(34) C(36) 2.396(5) .
C(34) C(37) 2.750(6) .
C(34) C(38) 2.387(6) .
C(35) Cl(5) 3.38(3) .
C(35) C(33) 2.423(5) .
C(35) C(37) 2.383(6) .
C(35) C(38) 2.766(6) .
C(36) Cl(5) 3.56(3) .
C(36) C(33) 2.802(4) .
C(36) C(34) 2.396(5) .
C(36) C(38) 2.411(5) .
C(37) C(33) 2.409(5) .
C(37) C(34) 2.750(6) .
C(37) C(35) 2.383(6) .
C(38) C(3) 2.506(5) .
C(38) C(4) 3.079(5) .
C(38) C(34) 2.387(6) .
C(38) C(35) 2.766(6) .
C(38) C(36) 2.411(5) .
C(39) N(3) 3.296(5) .
C(39) C(5) 2.474(4) .
C(39) C(7) 2.571(4) .
C(39) C(8) 3.296(5) .
C(39) C(41) 2.424(5) .
C(39) C(42) 2.807(5) .
C(39) C(43) 2.427(5) .
C(40) N(3) 3.077(5) .
C(40) C(6) 2.491(5) .
C(40) C(7) 3.109(5) .
C(40) C(8) 3.361(5) .
C(40) C(42) 2.398(5) .
C(40) C(43) 2.761(5) .
C(40) C(44) 2.386(5) .
C(41) C(39) 2.424(5) .
C(41) C(43) 2.391(6) .
C(41) C(44) 2.763(5) .
C(41) C(69) 3.469(5) 1_565
C(41) C(70) 3.526(5) 1_565
C(42) C(28) 3.487(6) 1_565
C(42) C(39) 2.807(5) .
C(42) C(40) 2.398(5) .
C(42) C(44) 2.403(5) .
C(42) C(49) 3.460(6) .
C(42) C(69) 3.546(5) 1_565
C(43) C(39) 2.427(5) .
C(43) C(40) 2.761(5) .
C(43) C(41) 2.391(6) .
C(43) C(49) 3.386(6) .
C(44) C(5) 3.003(4) .
C(44) C(6) 2.508(4) .
C(44) C(40) 2.386(5) .
C(44) C(41) 2.763(5) .
C(44) C(42) 2.403(5) .
C(45) N(3) 3.176(3) .
C(45) C(9) 3.233(4) .
C(45) C(10) 2.554(4) .
C(45) C(12) 2.486(5) .
C(45) C(47) 2.415(5) .
C(45) C(48) 2.790(6) .
C(45) C(49) 2.413(6) .
C(46) N(3) 3.158(3) .
C(46) N(5) 3.530(5) 2_767
C(46) N(6) 3.301(4) 2_767
C(46) C(9) 3.452(4) .
C(46) C(10) 3.167(5) .
C(46) C(11) 2.493(5) .
C(46) C(12) 3.559(5) .
C(46) C(17) 3.416(5) 2_767
C(46) C(48) 2.395(6) .
C(46) C(49) 2.762(6) .
C(46) C(50) 2.404(5) .
C(47) C(45) 2.415(5) .
C(47) C(49) 2.387(6) .
C(47) C(50) 2.770(6) .
C(48) C(45) 2.790(6) .
C(48) C(46) 2.395(6) .
C(48) C(50) 2.401(6) .
C(49) C(42) 3.460(6) .
C(49) C(43) 3.386(6) .
C(49) C(45) 2.413(6) .
C(49) C(46) 2.762(6) .
C(49) C(47) 2.387(6) .
C(49) C(70) 3.556(5) 2_767
C(49) C(71) 3.597(5) 2_767
C(50) C(11) 2.514(5) .
C(50) C(12) 3.100(6) .
C(50) C(46) 2.404(5) .
C(50) C(47) 2.770(6) .
C(50) C(48) 2.401(6) .
C(51) N(5) 3.160(3) .
C(51) C(13) 2.505(5) .
C(51) C(15) 2.551(5) .
C(51) C(16) 3.208(4) .
C(51) C(53) 2.420(6) .
C(51) C(54) 2.797(6) .
C(51) C(55) 2.417(5) .
C(52) N(5) 3.141(4) .
C(52) C(7) 3.576(5) 2_767
C(52) C(8) 3.405(5) 2_767
C(52) C(14) 2.503(5) .
C(52) C(15) 3.144(5) .
C(52) C(16) 3.386(5) .
C(52) C(54) 2.403(5) .
C(52) C(55) 2.762(5) .
C(52) C(56) 2.393(5) .
C(53) C(51) 2.420(6) .
C(53) C(55) 2.396(6) .
C(53) C(56) 2.770(6) .
C(54) C(51) 2.797(6) .
C(54) C(52) 2.403(5) .
C(54) C(56) 2.397(6) .
C(55) C(51) 2.417(5) .
C(55) C(52) 2.762(5) .
C(55) C(53) 2.396(6) .
C(55) C(60) 3.427(5) .
C(56) C(13) 3.099(5) .
C(56) C(14) 2.515(5) .
C(56) C(52) 2.393(5) .
C(56) C(53) 2.770(6) .
C(56) C(54) 2.397(6) .
C(56) C(59) 3.338(5) .
C(57) N(5) 3.299(4) .
C(57) C(17) 3.335(4) .
C(57) C(18) 2.602(4) .
C(57) C(20) 2.452(4) .
C(57) C(59) 2.416(4) .
C(57) C(60) 2.796(5) .
C(57) C(61) 2.429(5) .
C(58) N(5) 3.066(4) .
C(58) N(6) 3.490(5) 2_667
C(58) C(17) 3.509(5) .
C(58) C(17) 3.356(5) 2_667
C(58) C(18) 3.275(4) .
C(58) C(18) 3.517(5) 2_667
C(58) C(19) 2.545(4) .
C(58) C(20) 3.597(4) .
C(58) C(60) 2.409(5) .
C(58) C(61) 2.782(5) .
C(58) C(62) 2.409(5) .
C(59) Co(1) 3.413(3) 2_667
C(59) N(6) 3.272(5) 2_667
C(59) C(23) 3.533(5) 2_667
C(59) C(24) 3.310(5) 2_667
C(59) C(56) 3.338(5) .
C(59) C(57) 2.416(4) .
C(59) C(61) 2.395(6) .
C(59) C(62) 2.764(5) .
C(60) Co(1) 3.489(4) 2_667
C(60) C(55) 3.427(5) .
C(60) C(57) 2.796(5) .
C(60) C(58) 2.409(5) .
C(60) C(62) 2.392(5) .
C(61) Cl(5) 3.43(3) 1_556
C(61) N(2) 3.569(5) 2_667
C(61) C(57) 2.429(5) .
C(61) C(58) 2.782(5) .
C(61) C(59) 2.395(6) .
C(62) C(19) 2.484(4) .
C(62) C(20) 2.942(4) .
C(62) C(58) 2.409(5) .
C(62) C(59) 2.764(5) .
C(62) C(60) 2.392(5) .
C(63) N(7) 3.173(4) .
C(63) C(21) 2.484(4) .
C(63) C(23) 2.559(4) .
C(63) C(24) 3.192(4) .
C(63) C(65) 2.405(4) .
C(63) C(66) 2.792(4) .
C(63) C(67) 2.422(4) .
C(64) N(7) 3.057(4) .
C(64) C(21) 3.597(5) .
C(64) C(22) 2.543(4) .
C(64) C(23) 3.311(4) .
C(64) C(24) 3.563(4) .
C(64) C(66) 2.409(4) .
C(64) C(67) 2.782(5) .
C(64) C(68) 2.401(5) .
C(65) C(63) 2.405(4) .
C(65) C(67) 2.392(6) .
C(65) C(68) 2.756(5) .
C(65) C(74) 3.440(5) .
C(66) C(63) 2.792(4) .
C(66) C(64) 2.409(4) .
C(66) C(68) 2.400(5) .
C(66) C(79) 3.561(4) 2_656
C(66) C(81) 3.562(6) .
C(67) Cl(2) 3.547(4) .
C(67) C(63) 2.422(4) .
C(67) C(64) 2.782(5) .
C(67) C(65) 2.392(6) .
C(68) C(13) 3.522(5) 2_667
C(68) C(21) 3.053(5) .
C(68) C(22) 2.467(4) .
C(68) C(23) 3.541(4) .
C(68) C(64) 2.401(5) .
C(68) C(65) 2.756(5) .
C(68) C(66) 2.400(5) .
C(69) N(7) 3.218(4) .
C(69) C(25) 3.249(5) .
C(69) C(26) 2.579(5) .
C(69) C(28) 2.487(5) .
C(69) C(41) 3.469(5) 1_545
C(69) C(42) 3.546(5) 1_545
C(69) C(71) 2.419(5) .
C(69) C(72) 2.797(6) .
C(69) C(73) 2.424(5) .
C(70) N(7) 2.991(5) .
C(70) C(25) 3.335(5) .
C(70) C(26) 3.168(5) .
C(70) C(27) 2.519(5) .
C(70) C(41) 3.526(5) 1_545
C(70) C(49) 3.556(5) 2_767
C(70) C(72) 2.407(5) .
C(70) C(73) 2.772(4) .
C(70) C(74) 2.395(4) .
C(71) C(49) 3.597(5) 2_767
C(71) C(69) 2.419(5) .
C(71) C(73) 2.393(4) .
C(71) C(74) 2.766(5) .
C(72) C(20) 3.580(6) 2_657
C(72) C(21) 3.540(6) 2_657
C(72) C(69) 2.797(6) .
C(72) C(70) 2.407(5) .
C(72) C(74) 2.399(6) .
C(73) C(69) 2.424(5) .
C(73) C(70) 2.772(4) .
C(73) C(71) 2.393(4) .
C(74) C(27) 2.492(5) .
C(74) C(28) 2.970(5) .
C(74) C(65) 3.440(5) .
C(74) C(70) 2.395(4) .
C(74) C(71) 2.766(5) .
C(74) C(72) 2.399(6) .
C(75) N(1) 3.317(4) .
C(75) C(29) 2.468(5) .
C(75) C(31) 2.610(5) .
C(75) C(32) 3.325(4) .
C(75) C(77) 2.435(5) .
C(75) C(78) 2.813(5) .
C(75) C(79) 2.425(5) .
C(76) N(1) 3.003(4) .
C(76) C(30) 2.550(5) .
C(76) C(31) 3.206(5) .
C(76) C(32) 3.395(5) .
C(76) C(78) 2.403(5) .
C(76) C(79) 2.756(4) .
C(76) C(80) 2.391(4) .
C(77) C(75) 2.435(5) .
C(77) C(79) 2.378(4) .
C(77) C(80) 2.763(4) .
C(78) C(75) 2.813(5) .
C(78) C(76) 2.403(5) .
C(78) C(80) 2.400(5) .
C(79) C(66) 3.561(4) 2_656
C(79) C(75) 2.425(5) .
C(79) C(76) 2.756(4) .
C(79) C(77) 2.378(4) .
C(79) C(80) 3.504(6) 2_756
C(80) C(29) 2.901(5) .
C(80) C(30) 2.500(5) .
C(80) C(76) 2.391(4) .
C(80) C(77) 2.763(4) .
C(80) C(78) 2.400(5) .
C(80) C(79) 3.504(6) 2_756
C(81) C(25) 3.506(5) .
C(81) C(26) 3.577(6) .
C(81) C(66) 3.562(6) .
C(82) Cl(4) 2.639(15) 2_666
C(82) Cl(5) 2.54(3) .
C(82) C(83) 2.201(16) .
C(83) Cl(4) 2.452(17) .
C(83) C(82) 2.201(16) .
Cl(1) H(35) 3.489 .
Cl(1) H(35) 3.594 2_656
Cl(1) H(36) 3.217 2_656
Cl(1) H(80) 3.516 2_656
Cl(1) H(81A) 2.289 .
Cl(1) H(81B) 2.289 .
Cl(2) H(35) 3.449 .
Cl(2) H(55) 3.307 2_667
Cl(2) H(56) 3.350 2_667
Cl(2) H(60) 3.073 2_667
Cl(2) H(67) 3.406 .
Cl(2) H(77) 3.547 1_455
Cl(2) H(80) 3.420 2_656
Cl(2) H(81A) 2.279 .
Cl(2) H(81B) 2.279 .
Cl(2) H(82B) 3.321 .
Cl(3) H(5) 3.463 2_666
Cl(3) H(28) 3.170 2_656
Cl(3) H(35) 3.283 .
Cl(3) H(78) 3.224 1_455
Cl(3) H(82A) 1.919 .
Cl(3) H(82B) 1.919 .
Cl(3) H(83A) 2.047 .
Cl(3) H(83B) 2.047 .
Cl(4) H(61) 3.189 1_554
Cl(4) H(82A) 1.886 .
Cl(4) H(82A) 2.966 2_666
Cl(4) H(82B) 1.886 .
Cl(4) H(82B) 2.733 2_666
Cl(4) H(83A) 3.431 .
Cl(4) H(83B) 2.494 .
Cl(5) H(35) 3.579 .
Cl(5) H(54) 3.105 1_554
Cl(5) H(61) 2.863 1_554
Cl(5) H(62) 3.212 1_554
Cl(5) H(73) 3.509 2_656
Cl(5) H(74) 3.300 2_656
Cl(5) H(82A) 3.420 .
Cl(5) H(82B) 2.951 .
Cl(5) H(83A) 2.027 .
Cl(5) H(83B) 2.026 .
N(1) H(13) 3.314 2_767
N(1) H(34) 2.728 .
N(1) H(76) 2.437 .
N(1) H(81B) 3.525 .
N(2) H(52) 3.295 2_767
N(3) H(20) 2.966 2_667
N(3) H(40) 2.658 .
N(3) H(46) 2.978 .
N(3) H(52) 2.806 2_767
N(4) H(20) 3.375 2_667
N(4) H(46) 3.397 2_767
N(5) H(46) 2.763 2_767
N(5) H(47) 3.465 2_767
N(5) H(52) 2.988 .
N(5) H(58) 2.570 .
N(5) H(58) 3.510 2_667
N(6) H(46) 2.943 2_767
N(6) H(58) 3.462 2_667
N(6) H(59) 3.082 2_667
N(7) H(59) 3.295 2_667
N(7) H(64) 2.849 .
N(7) H(70) 2.625 .
N(7) H(81A) 2.992 .
N(7) H(81B) 3.472 .
N(8) H(12) 3.357 2_767
N(8) H(60) 3.438 2_667
N(8) H(81B) 3.085 .
C(1) H(34) 2.862 .
C(1) H(60) 3.540 2_667
C(1) H(61) 3.575 2_667
C(1) H(76) 3.317 .
C(2) H(4) 3.230 .
C(2) H(34) 2.860 .
C(2) H(61) 3.319 2_667
C(3) H(4) 2.030 .
C(3) H(5) 3.276 .
C(3) H(34) 2.650 .
C(3) H(38) 2.670 .
C(4) H(5) 2.022 .
C(4) H(38) 2.892 .
C(4) H(38) 2.846 2_766
C(4) H(82A) 3.112 2_666
C(4) H(83B) 3.376 2_666
C(5) H(4) 2.027 .
C(5) H(37) 3.479 2_766
C(5) H(38) 2.877 2_766
C(5) H(44) 2.820 .
C(5) H(78) 3.362 2_766
C(5) H(82A) 3.499 2_666
C(5) H(83B) 2.977 2_666
C(6) H(4) 3.291 .
C(6) H(5) 2.027 .
C(6) H(40) 2.645 .
C(6) H(44) 2.677 .
C(6) H(53) 3.244 2_767
C(6) H(83B) 2.894 2_666
C(7) H(5) 3.238 .
C(7) H(40) 2.840 .
C(7) H(52) 3.301 2_767
C(7) H(53) 3.375 2_767
C(7) H(61) 3.371 2_667
C(7) H(83B) 3.317 2_666
C(8) H(40) 2.854 .
C(8) H(52) 2.839 2_767
C(9) H(20) 2.913 2_667
C(9) H(40) 3.540 .
C(9) H(46) 3.119 .
C(9) H(52) 3.407 2_767
C(10) H(12) 3.237 .
C(10) H(20) 3.221 2_667
C(10) H(21) 3.468 2_667
C(10) H(46) 2.970 .
C(11) H(12) 2.034 .
C(11) H(13) 3.276 .
C(11) H(21) 3.271 2_667
C(11) H(46) 2.649 .
C(11) H(50) 2.685 .
C(12) H(13) 2.019 .
C(12) H(21) 3.440 2_667
C(12) H(50) 2.973 .
C(12) H(68) 3.196 2_667
C(13) H(12) 2.022 .
C(13) H(56) 2.928 .
C(13) H(68) 2.680 2_667
C(13) H(76) 3.070 2_767
C(14) H(12) 3.277 .
C(14) H(13) 2.023 .
C(14) H(52) 2.654 .
C(14) H(56) 2.677 .
C(14) H(68) 3.087 2_667
C(15) H(13) 3.226 .
C(15) H(52) 2.938 .
C(16) H(46) 2.881 2_767
C(16) H(52) 3.043 .
C(16) H(58) 3.352 .
C(17) H(46) 2.905 2_767
C(17) H(47) 3.262 2_767
C(17) H(58) 3.048 .
C(17) H(58) 3.015 2_667
C(17) H(59) 3.541 2_667
C(18) H(20) 3.237 .
C(18) H(47) 3.404 2_767
C(18) H(58) 3.093 .
C(18) H(58) 2.886 2_667
C(18) H(59) 3.424 2_667
C(18) H(72) 3.037 2_657
C(19) H(20) 2.034 .
C(19) H(21) 3.297 .
C(19) H(58) 2.732 .
C(19) H(58) 3.173 2_667
C(19) H(62) 2.628 .
C(19) H(72) 3.212 2_657
C(20) H(21) 2.033 .
C(20) H(40) 3.107 2_667
C(20) H(41) 3.180 2_667
C(20) H(62) 2.772 .
C(20) H(72) 3.226 2_657
C(21) H(20) 2.027 .
C(21) H(41) 3.224 2_667
C(21) H(68) 2.869 .
C(21) H(72) 3.160 2_657
C(22) H(20) 3.276 .
C(22) H(21) 2.034 .
C(22) H(59) 3.206 2_667
C(22) H(64) 2.728 .
C(22) H(68) 2.599 .
C(22) H(71) 3.482 2_657
C(22) H(72) 3.013 2_657
C(23) H(21) 3.239 .
C(23) H(58) 3.339 2_667
C(23) H(59) 2.863 2_667
C(23) H(64) 3.241 .
C(23) H(72) 2.871 2_657
C(24) H(59) 2.741 2_667
C(24) H(64) 3.403 .
C(24) H(70) 3.422 .
C(25) H(12) 3.283 2_767
C(25) H(70) 2.879 .
C(25) H(81A) 3.144 .
C(25) H(81B) 3.013 .
C(26) H(12) 3.121 2_767
C(26) H(28) 3.228 .
C(26) H(70) 2.947 .
C(26) H(81A) 3.433 .
C(26) H(81B) 3.153 .
C(27) H(28) 2.033 .
C(27) H(29) 3.277 .
C(27) H(42) 3.326 1_545
C(27) H(70) 2.688 .
C(27) H(74) 2.639 .
C(28) H(29) 2.012 .
C(28) H(42) 3.498 1_545
C(28) H(74) 2.732 .
C(28) H(83A) 3.362 2_656
C(29) H(28) 2.016 .
C(29) H(78) 3.418 2_756
C(29) H(79) 3.406 2_756
C(29) H(80) 2.660 .
C(30) H(13) 3.528 2_767
C(30) H(28) 3.283 .
C(30) H(29) 2.026 .
C(30) H(76) 2.725 .
C(30) H(80) 2.649 .
C(31) H(12) 3.249 2_767
C(31) H(13) 3.243 2_767
C(31) H(29) 3.229 .
C(31) H(76) 2.963 .
C(31) H(81B) 3.145 .
C(32) H(12) 3.441 2_767
C(32) H(13) 3.085 2_767
C(32) H(34) 3.497 .
C(32) H(76) 2.849 .
C(32) H(81B) 3.020 .
C(33) H(4) 2.666 .
C(33) H(34) 2.034 .
C(33) H(35) 3.275 .
C(33) H(37) 3.263 .
C(33) H(38) 2.038 .
C(34) H(35) 2.037 .
C(34) H(36) 3.256 .
C(34) H(38) 3.248 .
C(34) H(82B) 3.067 .
C(35) H(34) 2.032 .
C(35) H(36) 2.027 .
C(35) H(37) 3.240 .
C(35) H(82B) 3.314 .
C(36) H(34) 3.247 .
C(36) H(35) 2.021 .
C(36) H(37) 2.037 .
C(36) H(38) 3.265 .
C(36) H(65) 3.267 2_656
C(36) H(66) 3.265 2_656
C(36) H(74) 3.272 2_656
C(37) H(5) 3.452 2_766
C(37) H(35) 3.244 .
C(37) H(36) 2.045 .
C(37) H(38) 2.027 .
C(37) H(44) 3.297 2_766
C(37) H(54) 3.353 1_554
C(37) H(66) 3.410 2_656
C(38) H(4) 2.835 .
C(38) H(4) 3.513 2_766
C(38) H(5) 3.291 2_766
C(38) H(34) 3.247 .
C(38) H(36) 3.268 .
C(38) H(37) 2.026 .
C(38) H(54) 3.117 1_554
C(39) H(5) 2.612 .
C(39) H(40) 2.038 .
C(39) H(41) 3.277 .
C(39) H(43) 3.280 .
C(39) H(44) 2.035 .
C(39) H(83A) 3.490 2_666
C(39) H(83B) 3.225 2_666
C(40) H(20) 2.957 2_667
C(40) H(41) 2.029 .
C(40) H(42) 3.256 .
C(40) H(44) 3.248 .
C(40) H(62) 3.147 2_667
C(40) H(83A) 3.101 2_666
C(40) H(83B) 3.193 2_666
C(41) H(20) 3.231 2_667
C(41) H(28) 3.479 1_565
C(41) H(40) 2.022 .
C(41) H(42) 2.037 .
C(41) H(43) 3.250 .
C(41) H(50) 3.552 .
C(41) H(83A) 3.490 2_666
C(42) H(28) 3.304 1_565
C(42) H(40) 3.251 .
C(42) H(41) 2.035 .
C(42) H(43) 2.029 .
C(42) H(44) 3.255 .
C(42) H(49) 3.246 .
C(42) H(50) 3.434 2_777
C(43) H(28) 3.521 1_565
C(43) H(41) 3.249 .
C(43) H(42) 2.032 .
C(43) H(44) 2.036 .
C(43) H(49) 3.221 .
C(44) H(5) 2.697 .
C(44) H(37) 3.333 2_766
C(44) H(40) 3.246 .
C(44) H(42) 3.263 .
C(44) H(43) 2.041 .
C(44) H(78) 3.458 2_766
C(45) H(12) 2.628 .
C(45) H(46) 2.043 .
C(45) H(47) 3.271 .
C(45) H(49) 3.270 .
C(45) H(50) 2.046 .
C(45) H(70) 3.480 2_767
C(46) H(47) 2.029 .
C(46) H(48) 3.252 .
C(46) H(50) 3.265 .
C(46) H(52) 2.954 2_767
C(47) H(46) 2.027 .
C(47) H(48) 2.031 .
C(47) H(49) 3.244 .
C(47) H(52) 3.349 2_767
C(47) H(53) 3.266 2_767
C(47) H(72) 3.298 1_665
C(48) H(46) 3.250 .
C(48) H(47) 2.029 .
C(48) H(49) 2.024 .
C(48) H(50) 3.256 .
C(48) H(70) 3.317 2_767
C(48) H(71) 3.019 2_767
C(48) H(72) 3.391 1_665
C(49) H(43) 3.548 .
C(49) H(47) 3.244 .
C(49) H(48) 2.028 .
C(49) H(50) 2.034 .
C(49) H(70) 2.968 2_767
C(49) H(71) 3.054 2_767
C(50) H(12) 2.877 .
C(50) H(42) 3.201 2_777
C(50) H(46) 3.264 .
C(50) H(48) 3.257 .
C(50) H(49) 2.032 .
C(50) H(70) 3.050 2_767
C(51) H(13) 2.649 .
C(51) H(52) 2.036 .
C(51) H(53) 3.276 .
C(51) H(55) 3.272 .
C(51) H(56) 2.039 .
C(51) H(76) 3.440 2_767
C(52) H(46) 3.126 2_767
C(52) H(47) 3.391 2_767
C(52) H(53) 2.035 .
C(52) H(54) 3.262 .
C(52) H(56) 3.254 .
C(53) H(47) 3.204 2_767
C(53) H(52) 2.028 .
C(53) H(54) 2.044 .
C(53) H(55) 3.254 .
C(54) H(4) 3.548 1_556
C(54) H(52) 3.259 .
C(54) H(53) 2.044 .
C(54) H(55) 2.023 .
C(54) H(56) 3.250 .
C(54) H(77) 3.589 2_767
C(54) H(82A) 3.501 2_667
C(55) H(53) 3.253 .
C(55) H(54) 2.027 .
C(55) H(56) 2.031 .
C(55) H(77) 2.787 2_767
C(55) H(82A) 3.151 2_667
C(56) H(13) 2.866 .
C(56) H(52) 3.253 .
C(56) H(54) 3.255 .
C(56) H(55) 2.032 .
C(56) H(59) 3.362 .
C(56) H(68) 3.375 2_667
C(56) H(76) 3.130 2_767
C(56) H(77) 3.074 2_767
C(57) H(20) 2.560 .
C(57) H(58) 2.045 .
C(57) H(59) 3.272 .
C(57) H(61) 3.285 .
C(57) H(62) 2.051 .
C(58) H(58) 3.480 2_667
C(58) H(59) 2.034 .
C(58) H(60) 3.265 .
C(58) H(62) 3.268 .
C(59) H(56) 3.172 .
C(59) H(58) 2.036 .
C(59) H(60) 2.034 .
C(59) H(61) 3.253 .
C(60) H(34) 3.459 2_667
C(60) H(55) 3.140 .
C(60) H(56) 3.567 .
C(60) H(58) 3.264 .
C(60) H(59) 2.032 .
C(60) H(61) 2.029 .
C(60) H(62) 3.247 .
C(60) H(81B) 3.403 2_667
C(61) H(40) 3.560 2_667
C(61) H(55) 3.430 .
C(61) H(59) 3.250 .
C(61) H(60) 2.028 .
C(61) H(62) 2.028 .
C(61) H(83B) 3.178 1_556
C(62) H(20) 2.656 .
C(62) H(40) 2.941 2_667
C(62) H(58) 3.271 .
C(62) H(60) 3.250 .
C(62) H(61) 2.032 .
C(62) H(73) 3.568 2_657
C(62) H(83B) 3.440 1_556
C(63) H(21) 2.624 .
C(63) H(59) 3.427 2_667
C(63) H(64) 2.043 .
C(63) H(65) 3.260 .
C(63) H(67) 3.277 .
C(63) H(68) 2.037 .
C(63) H(81A) 3.183 .
C(64) H(48) 2.892 1_445
C(64) H(65) 2.029 .
C(64) H(66) 3.265 .
C(64) H(68) 3.259 .
C(64) H(71) 3.378 2_657
C(64) H(81A) 3.142 .
C(65) H(36) 3.091 2_656
C(65) H(43) 3.447 1_445
C(65) H(48) 2.894 1_445
C(65) H(64) 2.036 .
C(65) H(66) 2.032 .
C(65) H(67) 3.252 .
C(65) H(81A) 3.029 .
C(66) H(36) 3.217 2_656
C(66) H(43) 2.848 1_445
C(66) H(44) 3.509 1_445
C(66) H(64) 3.264 .
C(66) H(65) 2.025 .
C(66) H(67) 2.037 .
C(66) H(68) 3.255 .
C(66) H(79) 2.921 2_656
C(66) H(80) 3.590 2_656
C(66) H(81A) 2.935 .
C(67) H(13) 3.578 2_667
C(67) H(43) 2.860 1_445
C(67) H(56) 3.561 2_667
C(67) H(65) 3.248 .
C(67) H(66) 2.037 .
C(67) H(68) 2.033 .
C(67) H(79) 3.101 2_656
C(67) H(81A) 2.972 .
C(68) H(13) 3.371 2_667
C(68) H(21) 2.937 .
C(68) H(43) 3.474 1_445
C(68) H(56) 3.219 2_667
C(68) H(59) 3.361 2_667
C(68) H(64) 3.262 .
C(68) H(66) 3.260 .
C(68) H(67) 2.040 .
C(68) H(81A) 3.101 .
C(69) H(28) 2.617 .
C(69) H(41) 3.150 1_545
C(69) H(42) 3.287 1_545
C(69) H(64) 3.060 .
C(69) H(65) 3.337 .
C(69) H(70) 2.034 .
C(69) H(71) 3.273 .
C(69) H(73) 3.280 .
C(69) H(74) 2.043 .
C(70) H(41) 2.958 1_545
C(70) H(42) 3.122 1_545
C(70) H(64) 2.808 .
C(70) H(71) 2.042 .
C(70) H(72) 3.265 .
C(70) H(74) 3.254 .
C(71) H(41) 2.920 1_545
C(71) H(49) 3.425 2_767
C(71) H(64) 2.799 .
C(71) H(70) 2.039 .
C(71) H(71) 3.462 2_657
C(71) H(72) 2.032 .
C(71) H(73) 3.251 .
C(72) H(41) 3.068 1_545
C(72) H(47) 3.431 1_445
C(72) H(48) 3.196 1_445
C(72) H(64) 3.040 .
C(72) H(65) 3.545 .
C(72) H(70) 3.261 .
C(72) H(71) 2.031 .
C(72) H(73) 2.030 .
C(72) H(74) 3.253 .
C(73) H(41) 3.228 1_545
C(73) H(47) 3.488 1_445
C(73) H(48) 3.378 1_445
C(73) H(62) 3.315 2_657
C(73) H(64) 3.278 .
C(73) H(65) 2.854 .
C(73) H(71) 3.250 .
C(73) H(72) 2.030 .
C(73) H(74) 2.033 .
C(73) H(83A) 3.351 2_656
C(74) H(28) 2.687 .
C(74) H(36) 3.338 2_656
C(74) H(41) 3.252 1_545
C(74) H(64) 3.291 .
C(74) H(65) 2.729 .
C(74) H(70) 3.256 .
C(74) H(72) 3.257 .
C(74) H(73) 2.037 .
C(74) H(83A) 2.826 2_656
C(75) H(29) 2.578 .
C(75) H(76) 2.042 .
C(75) H(77) 3.288 .
C(75) H(79) 3.277 .
C(75) H(79) 3.600 2_756
C(75) H(80) 2.043 .
C(76) H(13) 2.982 2_767
C(76) H(56) 3.509 2_767
C(76) H(67) 3.482 1_655
C(76) H(77) 2.041 .
C(76) H(78) 3.263 .
C(76) H(80) 3.253 .
C(77) H(5) 3.381 2_766
C(77) H(55) 3.462 2_767
C(77) H(56) 3.512 2_767
C(77) H(76) 2.036 .
C(77) H(78) 2.030 .
C(77) H(79) 3.235 .
C(78) H(5) 2.972 2_766
C(78) H(29) 3.000 2_756
C(78) H(44) 3.577 2_766
C(78) H(76) 3.255 .
C(78) H(77) 2.027 .
C(78) H(79) 2.021 .
C(78) H(80) 3.250 .
C(79) H(29) 3.106 2_756
C(79) H(66) 2.737 2_656
C(79) H(67) 3.488 2_656
C(79) H(77) 3.237 .
C(79) H(78) 2.028 .
C(79) H(80) 2.027 .
C(79) H(80) 3.497 2_756
C(80) H(29) 2.557 .
C(80) H(66) 3.092 2_656
C(80) H(76) 3.253 .
C(80) H(78) 3.257 .
C(80) H(79) 2.028 .
C(80) H(79) 3.390 2_756
C(81) H(35) 3.439 .
C(81) H(60) 3.109 2_667
C(82) H(34) 3.490 .
C(82) H(55) 3.053 2_667
C(82) H(83A) 3.079 .
C(82) H(83B) 2.480 .
C(83) H(28) 3.199 2_656
C(83) H(40) 3.507 2_666
C(83) H(61) 3.058 1_554
C(83) H(62) 3.251 1_554
C(83) H(74) 3.095 2_656
C(83) H(82A) 2.860 .
C(83) H(82B) 2.892 .
H(4) C(2) 3.230 .
H(4) C(3) 2.030 .
H(4) C(5) 2.027 .
H(4) C(6) 3.291 .
H(4) C(33) 2.666 .
H(4) C(38) 2.835 .
H(4) C(38) 3.513 2_766
H(4) C(54) 3.548 1_554
H(4) H(4) 3.465 2_766
H(4) H(5) 2.300 .
H(4) H(38) 2.498 .
H(4) H(38) 2.611 2_766
H(4) H(54) 3.069 1_554
H(4) H(77) 3.286 2_766
H(4) H(82A) 2.846 2_666
H(5) Cl(3) 3.463 2_666
H(5) C(3) 3.276 .
H(5) C(4) 2.022 .
H(5) C(6) 2.027 .
H(5) C(7) 3.238 .
H(5) C(37) 3.452 2_766
H(5) C(38) 3.291 2_766
H(5) C(39) 2.612 .
H(5) C(44) 2.697 .
H(5) C(77) 3.381 2_766
H(5) C(78) 2.972 2_766
H(5) H(4) 2.300 .
H(5) H(37) 2.973 2_766
H(5) H(38) 2.647 2_766
H(5) H(44) 2.355 .
H(5) H(77) 3.227 2_766
H(5) H(78) 2.481 2_766
H(5) H(82A) 3.521 2_666
H(5) H(83B) 3.328 2_666
H(12) N(8) 3.357 2_767
H(12) C(10) 3.237 .
H(12) C(11) 2.034 .
H(12) C(13) 2.022 .
H(12) C(14) 3.277 .
H(12) C(25) 3.283 2_767
H(12) C(26) 3.121 2_767
H(12) C(31) 3.249 2_767
H(12) C(32) 3.441 2_767
H(12) C(45) 2.628 .
H(12) C(50) 2.877 .
H(12) H(13) 2.297 .
H(12) H(42) 3.052 2_777
H(12) H(50) 2.665 .
H(12) H(68) 3.466 2_667
H(12) H(70) 3.358 2_767
H(13) N(1) 3.314 2_767
H(13) C(11) 3.276 .
H(13) C(12) 2.019 .
H(13) C(14) 2.023 .
H(13) C(15) 3.226 .
H(13) C(30) 3.528 2_767
H(13) C(31) 3.243 2_767
H(13) C(32) 3.085 2_767
H(13) C(51) 2.649 .
H(13) C(56) 2.866 .
H(13) C(67) 3.578 2_667
H(13) C(68) 3.371 2_667
H(13) C(76) 2.982 2_767
H(13) H(12) 2.297 .
H(13) H(56) 2.581 .
H(13) H(67) 3.079 2_667
H(13) H(68) 2.643 2_667
H(13) H(76) 2.210 2_767
H(20) N(3) 2.966 2_667
H(20) N(4) 3.375 2_667
H(20) C(9) 2.913 2_667
H(20) C(10) 3.221 2_667
H(20) C(18) 3.237 .
H(20) C(19) 2.034 .
H(20) C(21) 2.027 .
H(20) C(22) 3.276 .
H(20) C(40) 2.957 2_667
H(20) C(41) 3.231 2_667
H(20) C(57) 2.560 .
H(20) C(62) 2.656 .
H(20) H(21) 2.311 .
H(20) H(40) 2.263 2_667
H(20) H(41) 2.830 2_667
H(20) H(62) 2.423 .
H(21) C(10) 3.468 2_667
H(21) C(11) 3.271 2_667
H(21) C(12) 3.440 2_667
H(21) C(19) 3.297 .
H(21) C(20) 2.033 .
H(21) C(22) 2.034 .
H(21) C(23) 3.239 .
H(21) C(63) 2.624 .
H(21) C(68) 2.937 .
H(21) H(20) 2.311 .
H(21) H(41) 2.946 2_667
H(21) H(49) 3.399 1_445
H(21) H(50) 3.109 2_667
H(21) H(68) 2.743 .
H(28) Cl(3) 3.170 2_656
H(28) C(26) 3.228 .
H(28) C(27) 2.033 .
H(28) C(29) 2.016 .
H(28) C(30) 3.283 .
H(28) C(41) 3.479 1_545
H(28) C(42) 3.304 1_545
H(28) C(43) 3.521 1_545
H(28) C(69) 2.617 .
H(28) C(74) 2.687 .
H(28) C(83) 3.199 2_656
H(28) H(29) 2.285 .
H(28) H(42) 3.552 1_545
H(28) H(74) 2.317 .
H(28) H(78) 3.466 2_756
H(28) H(83A) 2.441 2_656
H(29) C(27) 3.277 .
H(29) C(28) 2.012 .
H(29) C(30) 2.026 .
H(29) C(31) 3.229 .
H(29) C(75) 2.578 .
H(29) C(78) 3.000 2_756
H(29) C(79) 3.106 2_756
H(29) C(80) 2.557 .
H(29) H(28) 2.285 .
H(29) H(78) 2.590 2_756
H(29) H(79) 2.792 2_756
H(29) H(80) 2.168 .
H(34) N(1) 2.728 .
H(34) C(1) 2.862 .
H(34) C(2) 2.860 .
H(34) C(3) 2.650 .
H(34) C(32) 3.497 .
H(34) C(33) 2.034 .
H(34) C(35) 2.032 .
H(34) C(36) 3.247 .
H(34) C(38) 3.247 .
H(34) C(60) 3.459 2_667
H(34) C(82) 3.490 .
H(34) H(35) 2.329 .
H(34) H(60) 2.750 2_667
H(34) H(61) 3.106 2_667
H(34) H(81B) 3.097 .
H(34) H(82B) 2.617 .
H(35) Cl(1) 3.489 .
H(35) Cl(1) 3.594 2_656
H(35) Cl(2) 3.449 .
H(35) Cl(3) 3.283 .
H(35) Cl(5) 3.579 .
H(35) C(33) 3.275 .
H(35) C(34) 2.037 .
H(35) C(36) 2.021 .
H(35) C(37) 3.244 .
H(35) C(81) 3.439 .
H(35) H(34) 2.329 .
H(35) H(36) 2.327 .
H(35) H(74) 3.597 2_656
H(35) H(81B) 3.082 .
H(35) H(82B) 3.094 .
H(36) Cl(1) 3.217 2_656
H(36) C(34) 3.256 .
H(36) C(35) 2.027 .
H(36) C(37) 2.045 .
H(36) C(38) 3.268 .
H(36) C(65) 3.091 2_656
H(36) C(66) 3.217 2_656
H(36) C(74) 3.338 2_656
H(36) H(35) 2.327 .
H(36) H(37) 2.344 .
H(36) H(65) 2.467 2_656
H(36) H(66) 2.725 2_656
H(36) H(74) 2.677 2_656
H(37) C(5) 3.479 2_766
H(37) C(33) 3.263 .
H(37) C(35) 3.240 .
H(37) C(36) 2.037 .
H(37) C(38) 2.026 .
H(37) C(44) 3.333 2_766
H(37) H(5) 2.973 2_766
H(37) H(36) 2.344 .
H(37) H(38) 2.321 .
H(37) H(44) 2.396 2_766
H(37) H(53) 3.138 1_554
H(37) H(54) 3.473 1_554
H(37) H(65) 3.202 2_656
H(37) H(66) 3.014 2_656
H(38) C(3) 2.670 .
H(38) C(4) 2.892 .
H(38) C(4) 2.846 2_766
H(38) C(5) 2.877 2_766
H(38) C(33) 2.038 .
H(38) C(34) 3.248 .
H(38) C(36) 3.265 .
H(38) C(37) 2.027 .
H(38) H(4) 2.498 .
H(38) H(4) 2.611 2_766
H(38) H(5) 2.647 2_766
H(38) H(37) 2.321 .
H(38) H(54) 3.090 1_554
H(40) N(3) 2.658 .
H(40) C(6) 2.645 .
H(40) C(7) 2.840 .
H(40) C(8) 2.854 .
H(40) C(9) 3.540 .
H(40) C(20) 3.107 2_667
H(40) C(39) 2.038 .
H(40) C(41) 2.022 .
H(40) C(42) 3.251 .
H(40) C(44) 3.246 .
H(40) C(61) 3.560 2_667
H(40) C(62) 2.941 2_667
H(40) C(83) 3.507 2_666
H(40) H(20) 2.263 2_667
H(40) H(41) 2.319 .
H(40) H(61) 3.488 2_667
H(40) H(62) 2.330 2_667
H(40) H(83A) 3.104 2_666
H(40) H(83B) 2.976 2_666
H(41) C(20) 3.180 2_667
H(41) C(21) 3.224 2_667
H(41) C(39) 3.277 .
H(41) C(40) 2.029 .
H(41) C(42) 2.035 .
H(41) C(43) 3.249 .
H(41) C(69) 3.150 1_565
H(41) C(70) 2.958 1_565
H(41) C(71) 2.920 1_565
H(41) C(72) 3.068 1_565
H(41) C(73) 3.228 1_565
H(41) C(74) 3.252 1_565
H(41) H(20) 2.830 2_667
H(41) H(21) 2.946 2_667
H(41) H(40) 2.319 .
H(41) H(42) 2.339 .
H(41) H(50) 3.560 .
H(41) H(62) 3.539 2_667
H(41) H(70) 3.415 1_565
H(41) H(71) 3.364 1_565
H(41) H(72) 3.586 1_565
H(42) C(27) 3.326 1_565
H(42) C(28) 3.498 1_565
H(42) C(40) 3.256 .
H(42) C(41) 2.037 .
H(42) C(43) 2.032 .
H(42) C(44) 3.263 .
H(42) C(50) 3.201 2_777
H(42) C(69) 3.287 1_565
H(42) C(70) 3.122 1_565
H(42) H(12) 3.052 2_777
H(42) H(28) 3.552 1_565
H(42) H(41) 2.339 .
H(42) H(43) 2.333 .
H(42) H(49) 3.244 .
H(42) H(49) 3.492 2_777
H(42) H(50) 2.607 2_777
H(42) H(70) 2.974 1_565
H(43) C(39) 3.280 .
H(43) C(41) 3.250 .
H(43) C(42) 2.029 .
H(43) C(44) 2.041 .
H(43) C(49) 3.548 .
H(43) C(65) 3.447 1_665
H(43) C(66) 2.848 1_665
H(43) C(67) 2.860 1_665
H(43) C(68) 3.474 1_665
H(43) H(42) 2.333 .
H(43) H(44) 2.334 .
H(43) H(49) 3.190 .
H(43) H(66) 3.000 1_665
H(43) H(67) 3.017 1_665
H(43) H(79) 3.288 2_766
H(44) C(5) 2.820 .
H(44) C(6) 2.677 .
H(44) C(37) 3.297 2_766
H(44) C(39) 2.035 .
H(44) C(40) 3.248 .
H(44) C(42) 3.255 .
H(44) C(43) 2.036 .
H(44) C(66) 3.509 1_665
H(44) C(78) 3.577 2_766
H(44) H(5) 2.355 .
H(44) H(37) 2.396 2_766
H(44) H(43) 2.334 .
H(44) H(53) 3.522 2_767
H(44) H(66) 3.133 1_665
H(44) H(78) 3.171 2_766
H(44) H(79) 3.410 2_766
H(46) N(3) 2.978 .
H(46) N(4) 3.397 2_767
H(46) N(5) 2.763 2_767
H(46) N(6) 2.943 2_767
H(46) C(9) 3.119 .
H(46) C(10) 2.970 .
H(46) C(11) 2.649 .
H(46) C(16) 2.881 2_767
H(46) C(17) 2.905 2_767
H(46) C(45) 2.043 .
H(46) C(47) 2.027 .
H(46) C(48) 3.250 .
H(46) C(50) 3.264 .
H(46) C(52) 3.126 2_767
H(46) H(47) 2.325 .
H(46) H(52) 2.332 2_767
H(47) N(5) 3.465 2_767
H(47) C(17) 3.262 2_767
H(47) C(18) 3.404 2_767
H(47) C(45) 3.271 .
H(47) C(46) 2.029 .
H(47) C(48) 2.029 .
H(47) C(49) 3.244 .
H(47) C(52) 3.391 2_767
H(47) C(53) 3.204 2_767
H(47) C(72) 3.431 1_665
H(47) C(73) 3.488 1_665
H(47) H(46) 2.325 .
H(47) H(48) 2.330 .
H(47) H(52) 3.115 2_767
H(47) H(53) 2.783 2_767
H(47) H(72) 2.852 1_665
H(47) H(73) 2.968 1_665
H(48) C(46) 3.252 .
H(48) C(47) 2.031 .
H(48) C(49) 2.028 .
H(48) C(50) 3.257 .
H(48) C(64) 2.892 1_665
H(48) C(65) 2.894 1_665
H(48) C(72) 3.196 1_665
H(48) C(73) 3.378 1_665
H(48) H(47) 2.330 .
H(48) H(49) 2.325 .
H(48) H(64) 2.788 1_665
H(48) H(65) 2.768 1_665
H(48) H(71) 2.819 2_767
H(48) H(72) 3.036 1_665
H(48) H(73) 3.354 1_665
H(49) C(42) 3.246 .
H(49) C(43) 3.221 .
H(49) C(45) 3.270 .
H(49) C(47) 3.244 .
H(49) C(48) 2.024 .
H(49) C(50) 2.032 .
H(49) C(71) 3.425 2_767
H(49) H(21) 3.399 1_665
H(49) H(42) 3.244 .
H(49) H(42) 3.492 2_777
H(49) H(43) 3.190 .
H(49) H(48) 2.325 .
H(49) H(50) 2.331 .
H(49) H(50) 3.222 2_777
H(49) H(70) 3.240 2_767
H(49) H(71) 2.885 2_767
H(50) C(11) 2.685 .
H(50) C(12) 2.973 .
H(50) C(41) 3.552 .
H(50) C(42) 3.434 2_777
H(50) C(45) 2.046 .
H(50) C(46) 3.265 .
H(50) C(48) 3.256 .
H(50) C(49) 2.034 .
H(50) H(12) 2.665 .
H(50) H(21) 3.109 2_667
H(50) H(41) 3.560 .
H(50) H(42) 2.607 2_777
H(50) H(49) 2.331 .
H(50) H(49) 3.222 2_777
H(50) H(70) 3.359 2_767
H(52) N(2) 3.295 2_767
H(52) N(3) 2.806 2_767
H(52) N(5) 2.988 .
H(52) C(7) 3.301 2_767
H(52) C(8) 2.839 2_767
H(52) C(9) 3.407 2_767
H(52) C(14) 2.654 .
H(52) C(15) 2.938 .
H(52) C(16) 3.043 .
H(52) C(46) 2.954 2_767
H(52) C(47) 3.349 2_767
H(52) C(51) 2.036 .
H(52) C(53) 2.028 .
H(52) C(54) 3.259 .
H(52) C(56) 3.253 .
H(52) H(46) 2.332 2_767
H(52) H(47) 3.115 2_767
H(52) H(53) 2.328 .
H(53) C(6) 3.244 2_767
H(53) C(7) 3.375 2_767
H(53) C(47) 3.266 2_767
H(53) C(51) 3.276 .
H(53) C(52) 2.035 .
H(53) C(54) 2.044 .
H(53) C(55) 3.253 .
H(53) H(37) 3.138 1_556
H(53) H(44) 3.522 2_767
H(53) H(47) 2.783 2_767
H(53) H(52) 2.328 .
H(53) H(54) 2.349 .
H(54) Cl(5) 3.105 1_556
H(54) C(37) 3.353 1_556
H(54) C(38) 3.117 1_556
H(54) C(52) 3.262 .
H(54) C(53) 2.044 .
H(54) C(55) 2.027 .
H(54) C(56) 3.255 .
H(54) H(4) 3.069 1_556
H(54) H(37) 3.473 1_556
H(54) H(38) 3.090 1_556
H(54) H(53) 2.349 .
H(54) H(55) 2.324 .
H(54) H(82A) 3.088 2_667
H(55) Cl(2) 3.307 2_667
H(55) C(51) 3.272 .
H(55) C(53) 3.254 .
H(55) C(54) 2.023 .
H(55) C(56) 2.032 .
H(55) C(60) 3.140 .
H(55) C(61) 3.430 .
H(55) C(77) 3.462 2_767
H(55) C(82) 3.053 2_667
H(55) H(54) 2.324 .
H(55) H(56) 2.327 .
H(55) H(60) 3.124 .
H(55) H(61) 3.579 .
H(55) H(77) 2.567 2_767
H(55) H(82A) 2.362 2_667
H(55) H(82B) 2.840 2_667
H(56) Cl(2) 3.350 2_667
H(56) C(13) 2.928 .
H(56) C(14) 2.677 .
H(56) C(51) 2.039 .
H(56) C(52) 3.254 .
H(56) C(54) 3.250 .
H(56) C(55) 2.031 .
H(56) C(59) 3.172 .
H(56) C(60) 3.567 .
H(56) C(67) 3.561 2_667
H(56) C(68) 3.219 2_667
H(56) C(76) 3.509 2_767
H(56) C(77) 3.512 2_767
H(56) H(13) 2.581 .
H(56) H(55) 2.327 .
H(56) H(59) 2.946 .
H(56) H(67) 3.256 2_667
H(56) H(68) 2.592 2_667
H(56) H(76) 3.025 2_767
H(56) H(77) 3.044 2_767
H(58) N(5) 2.570 .
H(58) N(5) 3.510 2_667
H(58) N(6) 3.462 2_667
H(58) C(16) 3.352 .
H(58) C(17) 3.048 .
H(58) C(17) 3.015 2_667
H(58) C(18) 3.093 .
H(58) C(18) 2.886 2_667
H(58) C(19) 2.732 .
H(58) C(19) 3.173 2_667
H(58) C(23) 3.339 2_667
H(58) C(57) 2.045 .
H(58) C(58) 3.480 2_667
H(58) C(59) 2.036 .
H(58) C(60) 3.264 .
H(58) C(62) 3.271 .
H(58) H(58) 2.796 2_667
H(58) H(59) 2.333 .
H(59) N(6) 3.082 2_667
H(59) N(7) 3.295 2_667
H(59) C(17) 3.541 2_667
H(59) C(18) 3.424 2_667
H(59) C(22) 3.206 2_667
H(59) C(23) 2.863 2_667
H(59) C(24) 2.741 2_667
H(59) C(56) 3.362 .
H(59) C(57) 3.272 .
H(59) C(58) 2.034 .
H(59) C(60) 2.032 .
H(59) C(61) 3.250 .
H(59) C(63) 3.427 2_667
H(59) C(68) 3.361 2_667
H(59) H(56) 2.946 .
H(59) H(58) 2.333 .
H(59) H(60) 2.332 .
H(59) H(68) 3.125 2_667
H(59) H(81A) 3.221 2_667
H(59) H(81B) 3.520 2_667
H(60) Cl(2) 3.073 2_667
H(60) N(8) 3.438 2_667
H(60) C(1) 3.540 2_667
H(60) C(58) 3.265 .
H(60) C(59) 2.034 .
H(60) C(61) 2.028 .
H(60) C(62) 3.250 .
H(60) C(81) 3.109 2_667
H(60) H(34) 2.750 2_667
H(60) H(55) 3.124 .
H(60) H(59) 2.332 .
H(60) H(61) 2.329 .
H(60) H(81A) 3.322 2_667
H(60) H(81B) 2.547 2_667
H(60) H(82B) 3.113 2_667
H(61) Cl(4) 3.189 1_556
H(61) Cl(5) 2.863 1_556
H(61) C(1) 3.575 2_667
H(61) C(2) 3.319 2_667
H(61) C(7) 3.371 2_667
H(61) C(57) 3.285 .
H(61) C(59) 3.253 .
H(61) C(60) 2.029 .
H(61) C(62) 2.032 .
H(61) C(83) 3.058 1_556
H(61) H(34) 3.106 2_667
H(61) H(40) 3.488 2_667
H(61) H(55) 3.579 .
H(61) H(60) 2.329 .
H(61) H(62) 2.327 .
H(61) H(82B) 3.193 2_667
H(61) H(83A) 3.559 1_556
H(61) H(83B) 2.416 1_556
H(62) Cl(5) 3.212 1_556
H(62) C(19) 2.628 .
H(62) C(20) 2.772 .
H(62) C(40) 3.147 2_667
H(62) C(57) 2.051 .
H(62) C(58) 3.268 .
H(62) C(60) 3.247 .
H(62) C(61) 2.028 .
H(62) C(73) 3.315 2_657
H(62) C(83) 3.251 1_556
H(62) H(20) 2.423 .
H(62) H(40) 2.330 2_667
H(62) H(41) 3.539 2_667
H(62) H(61) 2.327 .
H(62) H(73) 2.896 2_657
H(62) H(83A) 3.062 1_556
H(62) H(83B) 2.954 1_556
H(64) N(7) 2.849 .
H(64) C(22) 2.728 .
H(64) C(23) 3.241 .
H(64) C(24) 3.403 .
H(64) C(63) 2.043 .
H(64) C(65) 2.036 .
H(64) C(66) 3.264 .
H(64) C(68) 3.262 .
H(64) C(69) 3.060 .
H(64) C(70) 2.808 .
H(64) C(71) 2.799 .
H(64) C(72) 3.040 .
H(64) C(73) 3.278 .
H(64) C(74) 3.291 .
H(64) H(48) 2.788 1_445
H(64) H(65) 2.330 .
H(64) H(70) 3.237 .
H(64) H(71) 3.221 .
H(64) H(71) 2.846 2_657
H(64) H(72) 3.564 .
H(65) C(36) 3.267 2_656
H(65) C(63) 3.260 .
H(65) C(64) 2.029 .
H(65) C(66) 2.025 .
H(65) C(67) 3.248 .
H(65) C(69) 3.337 .
H(65) C(72) 3.545 .
H(65) C(73) 2.854 .
H(65) C(74) 2.729 .
H(65) H(36) 2.467 2_656
H(65) H(37) 3.202 2_656
H(65) H(48) 2.768 1_445
H(65) H(64) 2.330 .
H(65) H(66) 2.326 .
H(65) H(73) 3.019 .
H(65) H(74) 2.832 .
H(65) H(81A) 3.557 .
H(66) C(36) 3.265 2_656
H(66) C(37) 3.410 2_656
H(66) C(64) 3.265 .
H(66) C(65) 2.032 .
H(66) C(67) 2.037 .
H(66) C(68) 3.260 .
H(66) C(79) 2.737 2_656
H(66) C(80) 3.092 2_656
H(66) H(36) 2.725 2_656
H(66) H(37) 3.014 2_656
H(66) H(43) 3.000 1_445
H(66) H(44) 3.133 1_445
H(66) H(65) 2.326 .
H(66) H(67) 2.342 .
H(66) H(79) 2.247 2_656
H(66) H(80) 2.897 2_656
H(66) H(81A) 3.405 .
H(67) Cl(2) 3.406 .
H(67) C(63) 3.277 .
H(67) C(65) 3.252 .
H(67) C(66) 2.037 .
H(67) C(68) 2.040 .
H(67) C(76) 3.482 1_455
H(67) C(79) 3.488 2_656
H(67) H(13) 3.079 2_667
H(67) H(43) 3.017 1_445
H(67) H(56) 3.256 2_667
H(67) H(66) 2.342 .
H(67) H(68) 2.335 .
H(67) H(76) 3.527 1_455
H(67) H(79) 2.622 2_656
H(67) H(80) 3.541 2_656
H(67) H(81A) 3.461 .
H(68) C(12) 3.196 2_667
H(68) C(13) 2.680 2_667
H(68) C(14) 3.087 2_667
H(68) C(21) 2.869 .
H(68) C(22) 2.599 .
H(68) C(56) 3.375 2_667
H(68) C(63) 2.037 .
H(68) C(64) 3.259 .
H(68) C(66) 3.255 .
H(68) C(67) 2.033 .
H(68) H(12) 3.466 2_667
H(68) H(13) 2.643 2_667
H(68) H(21) 2.743 .
H(68) H(56) 2.592 2_667
H(68) H(59) 3.125 2_667
H(68) H(67) 2.335 .
H(70) N(7) 2.625 .
H(70) C(24) 3.422 .
H(70) C(25) 2.879 .
H(70) C(26) 2.947 .
H(70) C(27) 2.688 .
H(70) C(45) 3.480 2_767
H(70) C(48) 3.317 2_767
H(70) C(49) 2.968 2_767
H(70) C(50) 3.050 2_767
H(70) C(69) 2.034 .
H(70) C(71) 2.039 .
H(70) C(72) 3.261 .
H(70) C(74) 3.256 .
H(70) H(12) 3.358 2_767
H(70) H(41) 3.415 1_545
H(70) H(42) 2.974 1_545
H(70) H(49) 3.240 2_767
H(70) H(50) 3.359 2_767
H(70) H(64) 3.237 .
H(70) H(71) 2.339 .
H(71) C(22) 3.482 2_657
H(71) C(48) 3.019 2_767
H(71) C(49) 3.054 2_767
H(71) C(64) 3.378 2_657
H(71) C(69) 3.273 .
H(71) C(70) 2.042 .
H(71) C(71) 3.462 2_657
H(71) C(72) 2.031 .
H(71) C(73) 3.250 .
H(71) H(41) 3.364 1_545
H(71) H(48) 2.819 2_767
H(71) H(49) 2.885 2_767
H(71) H(64) 3.221 .
H(71) H(64) 2.846 2_657
H(71) H(70) 2.339 .
H(71) H(71) 3.156 2_657
H(71) H(72) 2.333 .
H(71) H(72) 3.434 2_657
H(72) C(18) 3.037 2_657
H(72) C(19) 3.212 2_657
H(72) C(20) 3.226 2_657
H(72) C(21) 3.160 2_657
H(72) C(22) 3.013 2_657
H(72) C(23) 2.871 2_657
H(72) C(47) 3.298 1_445
H(72) C(48) 3.391 1_445
H(72) C(70) 3.265 .
H(72) C(71) 2.032 .
H(72) C(73) 2.030 .
H(72) C(74) 3.257 .
H(72) H(41) 3.586 1_545
H(72) H(47) 2.852 1_445
H(72) H(48) 3.036 1_445
H(72) H(64) 3.564 .
H(72) H(71) 2.333 .
H(72) H(71) 3.434 2_657
H(72) H(73) 2.331 .
H(73) Cl(5) 3.509 2_656
H(73) C(62) 3.568 2_657
H(73) C(69) 3.280 .
H(73) C(71) 3.251 .
H(73) C(72) 2.030 .
H(73) C(74) 2.037 .
H(73) H(47) 2.968 1_445
H(73) H(48) 3.354 1_445
H(73) H(62) 2.896 2_657
H(73) H(65) 3.019 .
H(73) H(72) 2.331 .
H(73) H(74) 2.332 .
H(73) H(83A) 3.288 2_656
H(74) Cl(5) 3.300 2_656
H(74) C(27) 2.639 .
H(74) C(28) 2.732 .
H(74) C(36) 3.272 2_656
H(74) C(69) 2.043 .
H(74) C(70) 3.254 .
H(74) C(72) 3.253 .
H(74) C(73) 2.033 .
H(74) C(83) 3.095 2_656
H(74) H(28) 2.317 .
H(74) H(35) 3.597 2_656
H(74) H(36) 2.677 2_656
H(74) H(65) 2.832 .
H(74) H(73) 2.332 .
H(74) H(83A) 2.298 2_656
H(76) N(1) 2.437 .
H(76) C(1) 3.317 .
H(76) C(13) 3.070 2_767
H(76) C(30) 2.725 .
H(76) C(31) 2.963 .
H(76) C(32) 2.849 .
H(76) C(51) 3.440 2_767
H(76) C(56) 3.130 2_767
H(76) C(75) 2.042 .
H(76) C(77) 2.036 .
H(76) C(78) 3.255 .
H(76) C(80) 3.253 .
H(76) H(13) 2.210 2_767
H(76) H(56) 3.025 2_767
H(76) H(67) 3.527 1_655
H(76) H(77) 2.334 .
H(77) Cl(2) 3.547 1_655
H(77) C(54) 3.589 2_767
H(77) C(55) 2.787 2_767
H(77) C(56) 3.074 2_767
H(77) C(75) 3.288 .
H(77) C(76) 2.041 .
H(77) C(78) 2.027 .
H(77) C(79) 3.237 .
H(77) H(4) 3.286 2_766
H(77) H(5) 3.227 2_766
H(77) H(55) 2.567 2_767
H(77) H(56) 3.044 2_767
H(77) H(76) 2.334 .
H(77) H(78) 2.331 .
H(77) H(82A) 3.288 1_655
H(78) Cl(3) 3.224 1_655
H(78) C(5) 3.362 2_766
H(78) C(29) 3.418 2_756
H(78) C(44) 3.458 2_766
H(78) C(76) 3.263 .
H(78) C(77) 2.030 .
H(78) C(79) 2.028 .
H(78) C(80) 3.257 .
H(78) H(5) 2.481 2_766
H(78) H(28) 3.466 2_756
H(78) H(29) 2.590 2_756
H(78) H(44) 3.171 2_766
H(78) H(77) 2.331 .
H(78) H(79) 2.324 .
H(79) C(29) 3.406 2_756
H(79) C(66) 2.921 2_656
H(79) C(67) 3.101 2_656
H(79) C(75) 3.277 .
H(79) C(75) 3.600 2_756
H(79) C(77) 3.235 .
H(79) C(78) 2.021 .
H(79) C(80) 2.028 .
H(79) C(80) 3.390 2_756
H(79) H(29) 2.792 2_756
H(79) H(43) 3.288 2_766
H(79) H(44) 3.410 2_766
H(79) H(66) 2.247 2_656
H(79) H(67) 2.622 2_656
H(79) H(78) 2.324 .
H(79) H(80) 2.320 .
H(79) H(80) 3.517 2_756
H(80) Cl(1) 3.516 2_656
H(80) Cl(2) 3.420 2_656
H(80) C(29) 2.660 .
H(80) C(30) 2.649 .
H(80) C(66) 3.590 2_656
H(80) C(75) 2.043 .
H(80) C(76) 3.253 .
H(80) C(78) 3.250 .
H(80) C(79) 2.027 .
H(80) C(79) 3.497 2_756
H(80) H(29) 2.168 .
H(80) H(66) 2.897 2_656
H(80) H(67) 3.541 2_656
H(80) H(79) 2.320 .
H(80) H(79) 3.517 2_756
H(81A) Cl(1) 2.289 .
H(81A) Cl(2) 2.279 .
H(81A) N(7) 2.992 .
H(81A) C(25) 3.144 .
H(81A) C(26) 3.433 .
H(81A) C(63) 3.183 .
H(81A) C(64) 3.142 .
H(81A) C(65) 3.029 .
H(81A) C(66) 2.935 .
H(81A) C(67) 2.972 .
H(81A) C(68) 3.101 .
H(81A) H(59) 3.221 2_667
H(81A) H(60) 3.322 2_667
H(81A) H(65) 3.557 .
H(81A) H(66) 3.405 .
H(81A) H(67) 3.461 .
H(81A) H(81B) 1.602 .
H(81B) Cl(1) 2.289 .
H(81B) Cl(2) 2.279 .
H(81B) N(1) 3.525 .
H(81B) N(7) 3.472 .
H(81B) N(8) 3.085 .
H(81B) C(25) 3.013 .
H(81B) C(26) 3.153 .
H(81B) C(31) 3.145 .
H(81B) C(32) 3.020 .
H(81B) C(60) 3.403 2_667
H(81B) H(34) 3.097 .
H(81B) H(35) 3.082 .
H(81B) H(59) 3.520 2_667
H(81B) H(60) 2.547 2_667
H(81B) H(81A) 1.602 .
H(82A) Cl(3) 1.919 .
H(82A) Cl(4) 1.886 .
H(82A) Cl(4) 2.966 2_666
H(82A) Cl(5) 3.420 .
H(82A) C(4) 3.112 2_666
H(82A) C(5) 3.499 2_666
H(82A) C(54) 3.501 2_667
H(82A) C(55) 3.151 2_667
H(82A) C(83) 2.860 .
H(82A) H(4) 2.846 2_666
H(82A) H(5) 3.521 2_666
H(82A) H(54) 3.088 2_667
H(82A) H(55) 2.362 2_667
H(82A) H(77) 3.288 1_455
H(82A) H(82B) 1.584 .
H(82A) H(83B) 2.878 .
H(82B) Cl(2) 3.321 .
H(82B) Cl(3) 1.919 .
H(82B) Cl(4) 1.886 .
H(82B) Cl(4) 2.733 2_666
H(82B) Cl(5) 2.951 .
H(82B) C(34) 3.067 .
H(82B) C(35) 3.314 .
H(82B) C(83) 2.892 .
H(82B) H(34) 2.617 .
H(82B) H(35) 3.094 .
H(82B) H(55) 2.840 2_667
H(82B) H(60) 3.113 2_667
H(82B) H(61) 3.193 2_667
H(82B) H(82A) 1.584 .
H(82B) H(83B) 3.365 .
H(83A) Cl(3) 2.047 .
H(83A) Cl(4) 3.431 .
H(83A) Cl(5) 2.027 .
H(83A) C(28) 3.362 2_656
H(83A) C(39) 3.490 2_666
H(83A) C(40) 3.101 2_666
H(83A) C(41) 3.490 2_666
H(83A) C(73) 3.351 2_656
H(83A) C(74) 2.826 2_656
H(83A) C(82) 3.079 .
H(83A) H(28) 2.441 2_656
H(83A) H(40) 3.104 2_666
H(83A) H(61) 3.559 1_554
H(83A) H(62) 3.062 1_554
H(83A) H(73) 3.288 2_656
H(83A) H(74) 2.298 2_656
H(83A) H(83B) 1.601 .
H(83B) Cl(3) 2.047 .
H(83B) Cl(4) 2.494 .
H(83B) Cl(5) 2.026 .
H(83B) C(4) 3.376 2_666
H(83B) C(5) 2.977 2_666
H(83B) C(6) 2.894 2_666
H(83B) C(7) 3.317 2_666
H(83B) C(39) 3.225 2_666
H(83B) C(40) 3.193 2_666
H(83B) C(61) 3.178 1_554
H(83B) C(62) 3.440 1_554
H(83B) C(82) 2.480 .
H(83B) H(5) 3.328 2_666
H(83B) H(40) 2.976 2_666
H(83B) H(61) 2.416 1_554
H(83B) H(62) 2.954 1_554
H(83B) H(82A) 2.878 .
H(83B) H(82B) 3.365 .
H(83B) H(83A) 1.601 .

loop_
_geom_torsion_atom_site_label_1
_geom_torsion_atom_site_label_2
_geom_torsion_atom_site_label_3
_geom_torsion_atom_site_label_4
_geom_torsion
_geom_torsion_site_symmetry_1
_geom_torsion_site_symmetry_3
_geom_torsion_site_symmetry_4
N(2) Co(1) N(4) C(9) -8.4(3) . . .
N(2) Co(1) N(4) C(16) -178.2(2) . . .
N(4) Co(1) N(2) C(1) -177.6(3) . . .
N(4) Co(1) N(2) C(8) -14.3(2) . . .
N(2) Co(1) N(6) C(17) -81.0(6) . . .
N(2) Co(1) N(6) C(24) 75.1(7) . . .
N(6) Co(1) N(2) C(1) -83.5(7) . . .
N(6) Co(1) N(2) C(8) 79.8(6) . . .
N(2) Co(1) N(8) C(25) -179.6(2) . . .
N(2) Co(1) N(8) C(32) 14.0(2) . . .
N(8) Co(1) N(2) C(1) 11.2(3) . . .
N(8) Co(1) N(2) C(8) 174.5(2) . . .
N(4) Co(1) N(6) C(17) 13.2(2) . . .
N(4) Co(1) N(6) C(24) 169.2(2) . . .
N(6) Co(1) N(4) C(9) -178.1(3) . . .
N(6) Co(1) N(4) C(16) 12.1(2) . . .
N(4) Co(1) N(8) C(25) 84.2(8) . . .
N(4) Co(1) N(8) C(32) -82.1(9) . . .
N(8) Co(1) N(4) C(9) 87.8(9) . . .
N(8) Co(1) N(4) C(16) -82.0(9) . . .
N(6) Co(1) N(8) C(25) -9.9(2) . . .
N(6) Co(1) N(8) C(32) -176.2(2) . . .
N(8) Co(1) N(6) C(17) -175.7(2) . . .
N(8) Co(1) N(6) C(24) -19.7(2) . . .
C(82) Cl(3) C(83) Cl(5) 49.0(18) . . .
C(83) Cl(3) C(82) Cl(4) -2.3(17) . . .
Cl(4) Cl(4) Cl(5) C(83) -176.1(15) 2_666 . .
Cl(5) Cl(4) Cl(4) C(82) 59(2) . 2_666 2_666
Cl(4) Cl(4) C(82) Cl(3) -158.2(14) 2_666 . .
C(82) Cl(4) Cl(4) Cl(5) -59(2) . 2_666 2_666
Cl(5) Cl(4) C(82) Cl(3) -25.7(15) . . .
C(82) Cl(4) Cl(5) C(83) 43.3(15) . . .
Cl(4) Cl(5) C(83) Cl(3) -53.4(15) . . .
C(1) N(1) C(32) N(8) 12.5(4) . . .
C(1) N(1) C(32) C(31) -175.6(3) . . .
C(32) N(1) C(1) N(2) 16.7(5) . . .
C(32) N(1) C(1) C(2) -170.4(3) . . .
Co(1) N(2) C(1) N(1) -28.4(4) . . .
Co(1) N(2) C(1) C(2) 158.0(2) . . .
Co(1) N(2) C(8) N(3) 27.5(4) . . .
Co(1) N(2) C(8) C(7) -158.9(2) . . .
C(1) N(2) C(8) N(3) -166.9(3) . . .
C(1) N(2) C(8) C(7) 6.8(3) . . .
C(8) N(2) C(1) N(1) 165.8(3) . . .
C(8) N(2) C(1) C(2) -7.9(3) . . .
C(8) N(3) C(9) N(4) -12.7(5) . . .
C(8) N(3) C(9) C(10) 176.0(3) . . .
C(9) N(3) C(8) N(2) -13.3(5) . . .
C(9) N(3) C(8) C(7) 174.1(3) . . .
Co(1) N(4) C(9) N(3) 23.1(5) . . .
Co(1) N(4) C(9) C(10) -164.4(2) . . .
Co(1) N(4) C(16) N(5) -27.1(5) . . .
Co(1) N(4) C(16) C(15) 163.4(2) . . .
C(9) N(4) C(16) N(5) 161.6(3) . . .
C(9) N(4) C(16) C(15) -8.0(4) . . .
C(16) N(4) C(9) N(3) -165.6(3) . . .
C(16) N(4) C(9) C(10) 6.9(3) . . .
C(16) N(5) C(17) N(6) 16.5(5) . . .
C(16) N(5) C(17) C(18) -164.2(3) . . .
C(17) N(5) C(16) N(4) 12.9(5) . . .
C(17) N(5) C(16) C(15) -179.1(3) . . .
Co(1) N(6) C(17) N(5) -29.7(5) . . .
Co(1) N(6) C(17) C(18) 150.9(2) . . .
Co(1) N(6) C(24) N(7) 36.3(5) . . .
Co(1) N(6) C(24) C(23) -149.2(2) . . .
C(17) N(6) C(24) N(7) -164.2(3) . . .
C(17) N(6) C(24) C(23) 10.3(4) . . .
C(24) N(6) C(17) N(5) 171.3(3) . . .
C(24) N(6) C(17) C(18) -8.0(4) . . .
C(24) N(7) C(25) N(8) -18.6(5) . . .
C(24) N(7) C(25) C(26) 171.5(3) . . .
C(25) N(7) C(24) N(6) -16.3(5) . . .
C(25) N(7) C(24) C(23) 170.0(3) . . .
Co(1) N(8) C(25) N(7) 30.5(4) . . .
Co(1) N(8) C(25) C(26) -158.2(2) . . .
Co(1) N(8) C(32) N(1) -28.0(4) . . .
Co(1) N(8) C(32) C(31) 158.9(2) . . .
C(25) N(8) C(32) N(1) 163.6(2) . . .
C(25) N(8) C(32) C(31) -9.4(3) . . .
C(32) N(8) C(25) N(7) -161.1(3) . . .
C(32) N(8) C(25) C(26) 10.2(3) . . .
N(1) C(1) C(2) C(3) 12.8(6) . . .
N(1) C(1) C(2) C(7) -167.9(3) . . .
N(2) C(1) C(2) C(3) -173.4(3) . . .
N(2) C(1) C(2) C(7) 5.8(3) . . .
C(1) C(2) C(3) C(4) -173.9(3) . . .
C(1) C(2) C(3) C(33) 12.0(6) . . .
C(1) C(2) C(7) C(6) 178.7(3) . . .
C(1) C(2) C(7) C(8) -1.6(3) . . .
C(3) C(2) C(7) C(6) -2.0(5) . . .
C(3) C(2) C(7) C(8) 177.7(3) . . .
C(7) C(2) C(3) C(4) 7.0(5) . . .
C(7) C(2) C(3) C(33) -167.2(3) . . .
C(2) C(3) C(4) C(5) -5.5(5) . . .
C(2) C(3) C(33) C(34) 43.9(5) . . .
C(2) C(3) C(33) C(38) -139.2(4) . . .
C(4) C(3) C(33) C(34) -129.9(4) . . .
C(4) C(3) C(33) C(38) 47.0(6) . . .
C(33) C(3) C(4) C(5) 168.8(3) . . .
C(3) C(4) C(5) C(6) -1.1(6) . . .
C(4) C(5) C(6) C(7) 6.2(5) . . .
C(4) C(5) C(6) C(39) -166.6(3) . . .
C(5) C(6) C(7) C(2) -4.6(5) . . .
C(5) C(6) C(7) C(8) 175.8(3) . . .
C(5) C(6) C(39) C(40) 131.1(4) . . .
C(5) C(6) C(39) C(44) -40.2(5) . . .
C(7) C(6) C(39) C(40) -40.9(5) . . .
C(7) C(6) C(39) C(44) 147.7(3) . . .
C(39) C(6) C(7) C(2) 167.7(3) . . .
C(39) C(6) C(7) C(8) -11.9(6) . . .
C(2) C(7) C(8) N(2) -3.1(3) . . .
C(2) C(7) C(8) N(3) 170.5(3) . . .
C(6) C(7) C(8) N(2) 176.6(3) . . .
C(6) C(7) C(8) N(3) -9.9(6) . . .
N(3) C(9) C(10) C(11) -7.3(6) . . .
N(3) C(9) C(10) C(15) 169.5(3) . . .
N(4) C(9) C(10) C(11) -179.9(3) . . .
N(4) C(9) C(10) C(15) -3.1(4) . . .
C(9) C(10) C(11) C(12) 174.1(3) . . .
C(9) C(10) C(11) C(45) -10.2(6) . . .
C(9) C(10) C(15) C(14) -179.6(3) . . .
C(9) C(10) C(15) C(16) -1.7(4) . . .
C(11) C(10) C(15) C(14) -2.4(5) . . .
C(11) C(10) C(15) C(16) 175.5(3) . . .
C(15) C(10) C(11) C(12) -2.4(5) . . .
C(15) C(10) C(11) C(45) 173.3(3) . . .
C(10) C(11) C(12) C(13) 3.7(5) . . .
C(10) C(11) C(45) C(46) -54.8(5) . . .
C(10) C(11) C(45) C(50) 130.2(3) . . .
C(12) C(11) C(45) C(46) 120.8(3) . . .
C(12) C(11) C(45) C(50) -54.2(5) . . .
C(45) C(11) C(12) C(13) -172.2(3) . . .
C(11) C(12) C(13) C(14) -0.2(5) . . .
C(12) C(13) C(14) C(15) -4.5(5) . . .
C(12) C(13) C(14) C(51) 172.5(3) . . .
C(13) C(14) C(15) C(10) 5.7(5) . . .
C(13) C(14) C(15) C(16) -171.6(3) . . .
C(13) C(14) C(51) C(52) -125.6(3) . . .
C(13) C(14) C(51) C(56) 50.3(4) . . .
C(15) C(14) C(51) C(52) 51.2(4) . . .
C(15) C(14) C(51) C(56) -132.9(3) . . .
C(51) C(14) C(15) C(10) -171.2(3) . . .
C(51) C(14) C(15) C(16) 11.5(6) . . .
C(10) C(15) C(16) N(4) 6.0(4) . . .
C(10) C(15) C(16) N(5) -163.7(3) . . .
C(14) C(15) C(16) N(4) -176.4(3) . . .
C(14) C(15) C(16) N(5) 14.0(6) . . .
N(5) C(17) C(18) C(19) 11.0(6) . . .
N(5) C(17) C(18) C(23) -176.8(3) . . .
N(6) C(17) C(18) C(19) -169.6(4) . . .
N(6) C(17) C(18) C(23) 2.6(4) . . .
C(17) C(18) C(19) C(20) 168.0(3) . . .
C(17) C(18) C(19) C(57) -8.4(7) . . .
C(17) C(18) C(23) C(22) -166.9(3) . . .
C(17) C(18) C(23) C(24) 3.5(4) . . .
C(19) C(18) C(23) C(22) 6.5(5) . . .
C(19) C(18) C(23) C(24) 176.9(3) . . .
C(23) C(18) C(19) C(20) -3.2(5) . . .
C(23) C(18) C(19) C(57) -179.5(3) . . .
C(18) C(19) C(20) C(21) -1.1(6) . . .
C(18) C(19) C(57) C(58) 50.5(5) . . .
C(18) C(19) C(57) C(62) -136.4(4) . . .
C(20) C(19) C(57) C(58) -125.8(4) . . .
C(20) C(19) C(57) C(62) 47.3(5) . . .
C(57) C(19) C(20) C(21) 175.6(3) . . .
C(19) C(20) C(21) C(22) 2.5(6) . . .
C(20) C(21) C(22) C(23) 0.6(6) . . .
C(20) C(21) C(22) C(63) -171.3(3) . . .
C(21) C(22) C(23) C(18) -4.9(5) . . .
C(21) C(22) C(23) C(24) -172.8(3) . . .
C(21) C(22) C(63) C(64) -121.7(4) . . .
C(21) C(22) C(63) C(68) 58.5(5) . . .
C(23) C(22) C(63) C(64) 67.0(5) . . .
C(23) C(22) C(63) C(68) -112.7(4) . . .
C(63) C(22) C(23) C(18) 166.5(3) . . .
C(63) C(22) C(23) C(24) -1.4(6) . . .
C(18) C(23) C(24) N(6) -8.6(4) . . .
C(18) C(23) C(24) N(7) 165.9(3) . . .
C(22) C(23) C(24) N(6) 160.6(3) . . .
C(22) C(23) C(24) N(7) -24.9(6) . . .
N(7) C(25) C(26) C(27) -15.7(5) . . .
N(7) C(25) C(26) C(31) 164.1(3) . . .
N(8) C(25) C(26) C(27) 173.2(3) . . .
N(8) C(25) C(26) C(31) -7.1(3) . . .
C(25) C(26) C(27) C(28) 178.4(3) . . .
C(25) C(26) C(27) C(69) -4.8(5) . . .
C(25) C(26) C(31) C(30) -178.5(3) . . .
C(25) C(26) C(31) C(32) 1.2(3) . . .
C(27) C(26) C(31) C(30) 1.3(5) . . .
C(27) C(26) C(31) C(32) -179.0(3) . . .
C(31) C(26) C(27) C(28) -1.3(4) . . .
C(31) C(26) C(27) C(69) 175.5(3) . . .
C(26) C(27) C(28) C(29) 0.3(5) . . .
C(26) C(27) C(69) C(70) -42.2(5) . . .
C(26) C(27) C(69) C(74) 143.0(3) . . .
C(28) C(27) C(69) C(70) 134.5(3) . . .
C(28) C(27) C(69) C(74) -40.3(5) . . .
C(69) C(27) C(28) C(29) -176.8(3) . . .
C(27) C(28) C(29) C(30) 0.8(6) . . .
C(28) C(29) C(30) C(31) -0.9(5) . . .
C(28) C(29) C(30) C(75) 175.4(3) . . .
C(29) C(30) C(31) C(26) -0.2(4) . . .
C(29) C(30) C(31) C(32) -179.8(3) . . .
C(29) C(30) C(75) C(76) -140.3(3) . . .
C(29) C(30) C(75) C(80) 32.6(5) . . .
C(31) C(30) C(75) C(76) 35.5(6) . . .
C(31) C(30) C(75) C(80) -151.6(3) . . .
C(75) C(30) C(31) C(26) -176.0(3) . . .
C(75) C(30) C(31) C(32) 4.4(6) . . .
C(26) C(31) C(32) N(1) -168.0(3) . . .
C(26) C(31) C(32) N(8) 4.9(3) . . .
C(30) C(31) C(32) N(1) 11.6(5) . . .
C(30) C(31) C(32) N(8) -175.5(3) . . .
C(3) C(33) C(34) C(35) 179.0(4) . . .
C(3) C(33) C(38) C(37) -178.2(4) . . .
C(34) C(33) C(38) C(37) -1.2(6) . . .
C(38) C(33) C(34) C(35) 2.0(6) . . .
C(33) C(34) C(35) C(36) -1.1(7) . . .
C(34) C(35) C(36) C(37) -0.7(7) . . .
C(35) C(36) C(37) C(38) 1.5(7) . . .
C(36) C(37) C(38) C(33) -0.5(7) . . .
C(6) C(39) C(40) C(41) -171.0(3) . . .
C(6) C(39) C(44) C(43) 170.9(3) . . .
C(40) C(39) C(44) C(43) -0.6(5) . . .
C(44) C(39) C(40) C(41) 0.7(5) . . .
C(39) C(40) C(41) C(42) -0.1(4) . . .
C(40) C(41) C(42) C(43) -0.6(6) . . .
C(41) C(42) C(43) C(44) 0.7(6) . . .
C(42) C(43) C(44) C(39) -0.0(5) . . .
C(11) C(45) C(46) C(47) -174.1(3) . . .
C(11) C(45) C(50) C(49) 174.9(3) . . .
C(46) C(45) C(50) C(49) -0.3(5) . . .
C(50) C(45) C(46) C(47) 1.1(5) . . .
C(45) C(46) C(47) C(48) -1.2(5) . . .
C(46) C(47) C(48) C(49) 0.4(5) . . .
C(47) C(48) C(49) C(50) 0.5(6) . . .
C(48) C(49) C(50) C(45) -0.5(5) . . .
C(14) C(51) C(52) C(53) 176.4(3) . . .
C(14) C(51) C(56) C(55) -178.0(3) . . .
C(52) C(51) C(56) C(55) -2.0(4) . . .
C(56) C(51) C(52) C(53) 0.3(4) . . .
C(51) C(52) C(53) C(54) 1.3(5) . . .
C(52) C(53) C(54) C(55) -1.3(5) . . .
C(53) C(54) C(55) C(56) -0.4(5) . . .
C(54) C(55) C(56) C(51) 2.0(5) . . .
C(19) C(57) C(58) C(59) 170.2(3) . . .
C(19) C(57) C(62) C(61) -170.0(3) . . .
C(58) C(57) C(62) C(61) 3.4(5) . . .
C(62) C(57) C(58) C(59) -2.9(5) . . .
C(57) C(58) C(59) C(60) 0.1(4) . . .
C(58) C(59) C(60) C(61) 2.4(6) . . .
C(59) C(60) C(61) C(62) -1.9(6) . . .
C(60) C(61) C(62) C(57) -1.1(5) . . .
C(22) C(63) C(64) C(65) -179.9(2) . . .
C(22) C(63) C(68) C(67) 178.6(3) . . .
C(64) C(63) C(68) C(67) -1.2(5) . . .
C(68) C(63) C(64) C(65) -0.2(5) . . .
C(63) C(64) C(65) C(66) 1.6(6) . . .
C(64) C(65) C(66) C(67) -1.5(6) . . .
C(65) C(66) C(67) C(68) 0.2(5) . . .
C(66) C(67) C(68) C(63) 1.2(6) . . .
C(27) C(69) C(70) C(71) -176.3(3) . . .
C(27) C(69) C(74) C(73) 176.8(3) . . .
C(70) C(69) C(74) C(73) 1.9(6) . . .
C(74) C(69) C(70) C(71) -1.5(6) . . .
C(69) C(70) C(71) C(72) 0.2(5) . . .
C(70) C(71) C(72) C(73) 0.6(6) . . .
C(71) C(72) C(73) C(74) -0.2(5) . . .
C(72) C(73) C(74) C(69) -1.1(6) . . .
C(30) C(75) C(76) C(77) 171.3(3) . . .
C(30) C(75) C(80) C(79) -170.0(3) . . .
C(76) C(75) C(80) C(79) 3.3(6) . . .
C(80) C(75) C(76) C(77) -1.8(6) . . .
C(75) C(76) C(77) C(78) -0.8(6) . . .
C(76) C(77) C(78) C(79) 2.0(6) . . .
C(77) C(78) C(79) C(80) -0.5(6) . . .
C(78) C(79) C(80) C(75) -2.2(6) . . .
